data_1568404
loop_
_publ_author_name
'Yamada, Yasuyuki'
'Miwa, Yusuke'
'Toyoda, Yuka'
'Phung, Quan Manh'
'Oyama, Kin-ichi'
'Tanaka, Kentaro'

_publ_section_title
;
 Evaluation of CH4 oxidation activity of high-valent iron-oxo species of a
 \m-nitrido-bridged heterodimer of iron porphycene and iron phthalocyanine
;
_journal_issue 6
_journal_name_full 'Catalysis Science &amp; Technology'
_journal_page_first 1725
_journal_page_last 1734
_journal_paper_doi 10.1039/D2CY01980A
_journal_volume 13
_journal_year 2023
_chemical_formula_moiety '0.707(I3), 0.8(C86 H54 Fe2 N15), 4.8(C H Cl3), C0.4 H0.4 Cl1.2 I0.278'
_chemical_formula_sum 'C74 H48.4 Cl15.6 Fe1.6 I2.4 N12'
_chemical_formula_weight 2053.882
_chemical_name_systematic FePcNFePpcI3
_space_group_crystal_system triclinic
_space_group_IT_number 2
_space_group_name_Hall '-P 1'
_space_group_name_H-M_alt 'P -1'
_symmetry_Int_Tables_number 2
_atom_sites_solution_primary dual
_audit_creation_date 2022-04-14
_audit_creation_method
;
Olex2 1.3
(compiled 2020.11.12 svn.r5f609507 for OlexSys, GUI svn.r6408)
;
_audit_update_record
;
2022-11-03 deposited with the CCDC.	2023-01-30 downloaded from the CCDC.
;
_cell_angle_alpha 64.380(1)
_cell_angle_beta 69.270(1)
_cell_angle_gamma 68.880(1)
_cell_formula_units_Z 5
_cell_length_a 20.6469(2)
_cell_length_b 23.6627(3)
_cell_length_c 24.8965(3)
_cell_measurement_reflns_used 103671
_cell_measurement_temperature 123
_cell_measurement_theta_max 31.2830
_cell_measurement_theta_min 2.4200
_cell_volume 9942.9(2)
_computing_molecular_graphics 'Olex2 1.3 (Dolomanov et al., 2009)'
_computing_publication_material 'Olex2 1.3 (Dolomanov et al., 2009)'
_computing_structure_refinement 'olex2.refine 1.3 (Bourhis et al., 2015)'
_computing_structure_solution 'SHELXT 2018/2 (Sheldrick, 2018)'
_diffrn_ambient_temperature 123
_diffrn_detector 'Hybrid Pixel Array Detector'
_diffrn_measured_fraction_theta_full 0.9981
_diffrn_measured_fraction_theta_max 0.8733
_diffrn_measurement_device 'four-circle diffractometer'
_diffrn_measurement_device_type 'XtaLAB AFC10 (RCD3): fixed-chi single'
_diffrn_radiation_monochromator mirror
_diffrn_radiation_probe x-ray
_diffrn_radiation_type 'Mo K\a'
_diffrn_radiation_wavelength 0.71073
_diffrn_reflns_av_R_equivalents 0.0499
_diffrn_reflns_av_unetI/netI 0.0357
_diffrn_reflns_Laue_measured_fraction_full 0.9981
_diffrn_reflns_Laue_measured_fraction_max 0.8733
_diffrn_reflns_limit_h_max 29
_diffrn_reflns_limit_h_min -30
_diffrn_reflns_limit_k_max 32
_diffrn_reflns_limit_k_min -33
_diffrn_reflns_limit_l_max 35
_diffrn_reflns_limit_l_min -36
_diffrn_reflns_number 293619
_diffrn_reflns_point_group_measured_fraction_full 0.9981
_diffrn_reflns_point_group_measured_fraction_max 0.8733
_diffrn_reflns_theta_full 25.2417
_diffrn_reflns_theta_max 31.40
_diffrn_reflns_theta_min 2.46
_diffrn_source 'Rotating-anode X-ray tube'
_diffrn_source_type 'Rigaku (Mo) X-ray Source'
_exptl_absorpt_coefficient_mu 1.802
_exptl_absorpt_correction_T_max 31.0431
_exptl_absorpt_correction_T_min 2.4568
_exptl_crystal_colour 'dark green'
_exptl_crystal_colour_modifier dark
_exptl_crystal_colour_primary green
_exptl_crystal_density_diffrn 1.715
_exptl_crystal_description block
_exptl_crystal_F_000 5069.081
_exptl_crystal_recrystallization_method 'Re-crystallisation from solvent: CHCl3'
_exptl_crystal_size_max 0.22
_exptl_crystal_size_mid 0.2
_exptl_crystal_size_min 0.19
_refine_diff_density_max 3.4801
_refine_diff_density_min -2.2847
_refine_diff_density_rms 0.3212
_refine_ls_d_res_high 0.6820
_refine_ls_d_res_low 8.2902
_refine_ls_goodness_of_fit_ref 1.1096
_refine_ls_hydrogen_treatment constr
_refine_ls_matrix_type full
_refine_ls_number_constraints 253
_refine_ls_number_parameters 2544
_refine_ls_number_reflns 57310
_refine_ls_number_restraints 824
_refine_ls_restrained_S_all 1.1013
_refine_ls_R_factor_all 0.1465
_refine_ls_R_factor_gt 0.1207
_refine_ls_shift/su_max 0.0199
_refine_ls_shift/su_mean 0.0002
_refine_ls_structure_factor_coef Fsqd
_refine_ls_weighting_details 'w=1/[\s^2^(Fo^2^)+(0.1018P)^2^+258.9181P] where P=(Fo^2^+2Fc^2^)/3'
_refine_ls_weighting_scheme calc
_refine_ls_wR_factor_gt 0.3236
_refine_ls_wR_factor_ref 0.3581
_reflns_Friedel_coverage 0.0
_reflns_limit_h_max 30
_reflns_limit_h_min -27
_reflns_limit_k_max 33
_reflns_limit_k_min -30
_reflns_limit_l_max 36
_reflns_limit_l_min 0
_reflns_number_gt 43714
_reflns_number_total 57310
_reflns_threshold_expression I>=2u(I)
_cod_data_source_file d2cy01980a2.cif
_cod_data_source_block FePcNFePpcI3
_cod_depositor_comments 'Adding full bibliography for 1568404.cif.'
_cod_database_code 1568404
_olex2_refinement_description
;
1. Fixed Uiso
 At 1.2 times of:
  All C(H) groups
2. Restrained distances
 C1-Cl1
 1.78 with sigma of 0.02
 Cl1-Cl2
 2.9 with sigma of 0.02
 C2-Cl4
 1.78 with sigma of 0.02
 Cl4-Cl5
 2.9 with sigma of 0.02
 C3-Cl7
 1.78 with sigma of 0.02
 Cl7-Cl8
 2.9 with sigma of 0.02
 C4-Cl10
 1.78 with sigma of 0.02
 Cl10-Cl11
 2.9 with sigma of 0.02
 C5-Cl13
 1.78 with sigma of 0.02
 Cl13-Cl14
 2.9 with sigma of 0.02
 C6-Cl16
 1.78 with sigma of 0.02
 Cl16-Cl17
 2.9 with sigma of 0.02
 C7-Cl19
 1.78 with sigma of 0.02
 Cl19-Cl20
 2.9 with sigma of 0.02
 C8-Cl22
 1.78 with sigma of 0.02
 Cl22-Cl23
 2.9 with sigma of 0.02
 C9-Cl25
 1.78 with sigma of 0.02
 Cl25-Cl26
 2.9 with sigma of 0.02
 C10-Cl28
 1.78 with sigma of 0.02
 Cl28-Cl29
 2.9 with sigma of 0.02
 C11-Cl31
 1.78 with sigma of 0.02
 Cl31-Cl32
 2.9 with sigma of 0.02
 C12-Cl34
 1.78 with sigma of 0.02
 Cl34-Cl35
 2.9 with sigma of 0.02
 C13-Cl37
 1.78 with sigma of 0.02
 Cl37-Cl38
 2.9 with sigma of 0.02
 C14-Cl40
 1.78 with sigma of 0.02
 Cl40-Cl41
 2.9 with sigma of 0.02
 C15-Cl
 1.78 with sigma of 0.02
 C1-Cl1 \\sim C1-Cl2 \\sim C1-Cl3
 with sigma of 0.02
 Cl1-Cl2 \\sim Cl2-Cl3 \\sim Cl3-Cl1
 with sigma of 0.02
 C2-Cl4 \\sim C2-Cl5 \\sim C2-Cl6
 with sigma of 0.02
 Cl4-Cl5 \\sim Cl5-Cl6 \\sim Cl6-Cl4
 with sigma of 0.02
 C3-Cl7 \\sim C3-Cl8 \\sim C3-Cl9
 with sigma of 0.02
 Cl7-Cl8 \\sim Cl8-Cl9 \\sim Cl9-Cl7
 with sigma of 0.02
 C4-Cl10 \\sim C4-Cl11 \\sim C4-Cl12
 with sigma of 0.02
 Cl10-Cl11 \\sim Cl11-Cl12 \\sim Cl12-Cl10
 with sigma of 0.02
 C5-Cl13 \\sim C5-Cl14 \\sim C5-Cl15
 with sigma of 0.02
 Cl13-Cl14 \\sim Cl14-Cl15 \\sim Cl15-Cl13
 with sigma of 0.02
 C6-Cl16 \\sim C6-Cl17 \\sim C6-Cl18
 with sigma of 0.02
 Cl16-Cl17 \\sim Cl17-Cl18 \\sim Cl18-Cl16
 with sigma of 0.02
 C7-Cl19 \\sim C7-Cl20 \\sim C7-Cl21
 with sigma of 0.02
 Cl19-Cl20 \\sim Cl20-Cl21 \\sim Cl21-Cl19
 with sigma of 0.02
 C8-Cl22 \\sim C8-Cl23 \\sim C8-Cl24
 with sigma of 0.02
 Cl22-Cl23 \\sim Cl23-Cl24 \\sim Cl24-Cl22
 with sigma of 0.02
 C9-Cl25 \\sim C9-Cl26 \\sim C9-Cl27
 with sigma of 0.02
 Cl25-Cl26 \\sim Cl26-Cl27 \\sim Cl27-Cl25
 with sigma of 0.02
 C10-Cl28 \\sim C10-Cl29 \\sim C10-Cl30
 with sigma of 0.02
 Cl28-Cl29 \\sim Cl29-Cl30 \\sim Cl30-Cl28
 with sigma of 0.02
 C11-Cl31 \\sim C11-Cl32 \\sim C11-Cl33
 with sigma of 0.02
 Cl31-Cl32 \\sim Cl32-Cl33 \\sim Cl33-Cl31
 with sigma of 0.02
 C12-Cl34 \\sim C12-Cl35 \\sim C12-Cl36
 with sigma of 0.02
 Cl34-Cl35 \\sim Cl35-Cl36 \\sim Cl36-Cl34
 with sigma of 0.02
 C13-Cl37 \\sim C13-Cl38 \\sim C13-Cl39
 with sigma of 0.02
 Cl37-Cl38 \\sim Cl38-Cl39 \\sim Cl39-Cl37
 with sigma of 0.02
 C14-Cl40 \\sim C14-Cl41 \\sim C14-Cl42
 with sigma of 0.02
 Cl40-Cl41 \\sim Cl41-Cl42 \\sim Cl42-Cl40
 with sigma of 0.02
 C15-Cl \\sim C15-Cl1A \\sim C15-Cl1B
 with sigma of 0.02
3. Uiso/Uaniso restraints and constraints
C1 \\sim Cl1 \\sim Cl2 \\sim Cl3: within 1.7A with sigma of 0.04 and sigma for
terminal atoms of 0.08 within 1.7A
C2 \\sim Cl5 \\sim Cl4 \\sim Cl6: within 1.7A with sigma of 0.04 and sigma for
terminal atoms of 0.08 within 1.7A
C3 \\sim Cl9 \\sim Cl7 \\sim Cl8: within 1.7A with sigma of 0.04 and sigma for
terminal atoms of 0.08 within 1.7A
C4 \\sim Cl10 \\sim Cl11 \\sim Cl12: within 1.7A with sigma of 0.04 and sigma
for terminal atoms of 0.08 within 1.7A
C5 \\sim Cl13 \\sim Cl14 \\sim Cl15: within 1.7A with sigma of 0.04 and sigma
for terminal atoms of 0.08 within 1.7A
C6 \\sim Cl16 \\sim Cl17 \\sim Cl18: within 1.7A with sigma of 0.04 and sigma
for terminal atoms of 0.08 within 1.7A
C7 \\sim Cl19 \\sim Cl20 \\sim Cl21: within 1.7A with sigma of 0.04 and sigma
for terminal atoms of 0.08 within 1.7A
C8 \\sim Cl22 \\sim Cl23 \\sim Cl24: within 1.7A with sigma of 0.04 and sigma
for terminal atoms of 0.08 within 1.7A
C9 \\sim Cl25 \\sim Cl26 \\sim Cl27: within 1.7A with sigma of 0.04 and sigma
for terminal atoms of 0.08 within 1.7A
C10 \\sim Cl28 \\sim Cl29 \\sim Cl30: within 1.7A with sigma of 0.04 and sigma
for terminal atoms of 0.08 within 1.7A
C11 \\sim Cl31 \\sim Cl32 \\sim Cl33: within 1.7A with sigma of 0.04 and sigma
for terminal atoms of 0.08 within 1.7A
C12 \\sim Cl34 \\sim Cl35 \\sim Cl36: within 1.7A with sigma of 0.04 and sigma
for terminal atoms of 0.08 within 1.7A
C13 \\sim Cl37 \\sim Cl38 \\sim Cl39: within 1.7A with sigma of 0.04 and sigma
for terminal atoms of 0.08 within 1.7A
C14 \\sim Cl40 \\sim Cl41 \\sim Cl42: within 1.7A with sigma of 0.04 and sigma
for terminal atoms of 0.08 within 1.7A
I6A \\sim I5A \\sim I4A: within 1.7A with sigma of 0.04 and sigma for terminal
atoms of 0.08 within 1.7A
C15 \\sim Cl \\sim Cl1A \\sim Cl1B: within 2A with sigma of 0.04 and sigma for
terminal atoms of 0.08 within 2A
C17 \\sim Cl8A \\sim Cl9A \\sim Cl7A: within 1.7A with sigma of 0.04 and sigma
for terminal atoms of 0.08 within 1.7A
Uanis(C1) \\sim Ueq, Uanis(Cl1) \\sim Ueq, Uanis(Cl2) \\sim Ueq, Uanis(Cl3)
\\sim Ueq: with sigma of 0.1 and sigma for terminal atoms of 0.2
Uanis(C2) \\sim Ueq, Uanis(Cl5) \\sim Ueq, Uanis(Cl4) \\sim Ueq, Uanis(Cl6)
\\sim Ueq: with sigma of 0.1 and sigma for terminal atoms of 0.2
Uanis(C3) \\sim Ueq, Uanis(Cl9) \\sim Ueq, Uanis(Cl7) \\sim Ueq, Uanis(Cl8)
\\sim Ueq: with sigma of 0.1 and sigma for terminal atoms of 0.2
Uanis(C4) \\sim Ueq, Uanis(Cl10) \\sim Ueq, Uanis(Cl11) \\sim Ueq, Uanis(Cl12)
\\sim Ueq: with sigma of 0.1 and sigma for terminal atoms of 0.2
Uanis(C5) \\sim Ueq, Uanis(Cl13) \\sim Ueq, Uanis(Cl14) \\sim Ueq, Uanis(Cl15)
\\sim Ueq: with sigma of 0.1 and sigma for terminal atoms of 0.2
Uanis(C6) \\sim Ueq, Uanis(Cl16) \\sim Ueq, Uanis(Cl17) \\sim Ueq, Uanis(Cl18)
\\sim Ueq: with sigma of 0.1 and sigma for terminal atoms of 0.2
Uanis(C7) \\sim Ueq, Uanis(Cl19) \\sim Ueq, Uanis(Cl20) \\sim Ueq, Uanis(Cl21)
\\sim Ueq: with sigma of 0.1 and sigma for terminal atoms of 0.2
Uanis(C8) \\sim Ueq, Uanis(Cl22) \\sim Ueq, Uanis(Cl23) \\sim Ueq, Uanis(Cl24)
\\sim Ueq: with sigma of 0.1 and sigma for terminal atoms of 0.2
Uanis(C9) \\sim Ueq, Uanis(Cl25) \\sim Ueq, Uanis(Cl26) \\sim Ueq, Uanis(Cl27)
\\sim Ueq: with sigma of 0.1 and sigma for terminal atoms of 0.2
Uanis(C10) \\sim Ueq, Uanis(Cl28) \\sim Ueq, Uanis(Cl29) \\sim Ueq, Uanis(Cl30)
\\sim Ueq: with sigma of 0.1 and sigma for terminal atoms of 0.2
Uanis(C11) \\sim Ueq, Uanis(Cl31) \\sim Ueq, Uanis(Cl32) \\sim Ueq, Uanis(Cl33)
\\sim Ueq: with sigma of 0.1 and sigma for terminal atoms of 0.2
Uanis(C12) \\sim Ueq, Uanis(Cl34) \\sim Ueq, Uanis(Cl35) \\sim Ueq, Uanis(Cl36)
\\sim Ueq: with sigma of 0.1 and sigma for terminal atoms of 0.2
Uanis(C13) \\sim Ueq, Uanis(Cl37) \\sim Ueq, Uanis(Cl38) \\sim Ueq, Uanis(Cl39)
\\sim Ueq: with sigma of 0.1 and sigma for terminal atoms of 0.2
Uanis(C14) \\sim Ueq, Uanis(Cl40) \\sim Ueq, Uanis(Cl41) \\sim Ueq, Uanis(Cl42)
\\sim Ueq: with sigma of 0.1 and sigma for terminal atoms of 0.2
Uanis(I6A) \\sim Ueq, Uanis(I5A) \\sim Ueq, Uanis(I4A) \\sim Ueq: with sigma of
0.1 and sigma for terminal atoms of 0.2
Uanis(C15) \\sim Ueq, Uanis(Cl) \\sim Ueq, Uanis(Cl1A) \\sim Ueq, Uanis(Cl1B)
\\sim Ueq: with sigma of 0.1 and sigma for terminal atoms of 0.2
Uanis(C17) \\sim Ueq, Uanis(Cl8A) \\sim Ueq, Uanis(Cl9A) \\sim Ueq, Uanis(Cl7A)
\\sim Ueq: with sigma of 0.1 and sigma for terminal atoms of 0.2
4. Others
 Sof(I6A)=Sof(I5A)=Sof(I4A)=1-FVAR(1)
 Sof(I5)=Sof(I4)=Sof(I6)=FVAR(1)
 Sof(Cl37)=Sof(C13)=Sof(H13)=Sof(Cl38)=Sof(Cl39)=1-FVAR(2)
 Sof(Cl40)=Sof(C14)=Sof(H14)=Sof(Cl41)=Sof(Cl42)=FVAR(2)
 Sof(I3A)=Sof(I2A)=Sof(I1A)=1-FVAR(3)
 Sof(I2)=Sof(I1)=Sof(I3)=FVAR(3)
 Sof(C15)=Sof(H15)=Sof(Cl)=Sof(Cl1A)=Sof(Cl1B)=1-FVAR(4)
 Sof(Cl12)=Sof(Cl10)=Sof(Cl11)=Sof(C4)=Sof(H4)=FVAR(4)
 Sof(C17)=Sof(H17)=Sof(Cl9A)=Sof(Cl8A)=Sof(Cl7A)=1-FVAR(5)
 Sof(Cl7)=Sof(Cl9)=Sof(Cl8)=Sof(C3)=Sof(H3)=FVAR(5)
5.a Ternary CH refined with riding coordinates:
 C10(H10), C9(H9), C11(H11), C2(H2), C3(H3), C12(H12), C8(H8), C1(H1), C5(H5),
 C4(H4), C14(H14), C7(H7), C6(H6), C13(H13), C15(H15), C17(H17)
5.b Aromatic/amide H refined with riding coordinates:
 C8B(H8B), C15A(H15A), C80B(H80B), C5A(H5A), C81B(H81B), C9B(H9B), C8A(H8A),
 C22A(H22A), C24A(H24A), C23A(H23A), C14B(H14B), C18B(H18B), C14A(H14A),
 C77A(H77A), C78A(H78A), C58B(H58B), C15B(H15B), C4A(H4A), C74A(H74A),
 C64B(H64B), C19B(H19B), C71A(H71A), C78B(H78B), C9A(H9A), C28B(H28B),
 C41B(H41B), C4B(H4B), C30B(H30B), C24B(H24B), C40B(H40B), C55A(H55A),
 C74B(H74B), C5B(H5B), C77B(H77B), C80A(H80A), C79B(H79B), C19A(H19A),
 C36A(H36A), C35A(H35A), C29B(H29B), C42B(H42B), C86B(H86B), C79A(H79A),
 C47B(H47B), C82B(H82B), C72A(H72A), C18A(H18A), C25A(H25A), C73A(H73A),
 C83B(H83B), C34B(H34B), C55B(H55B), C63B(H63B), C49A(H49A), C47A(H47A),
 C65B(H65B), C50A(H50A), C26A(H26A), C57B(H57B), C25B(H25B), C81A(H81A),
 C34A(H34A), C36B(H36B), C38B(H38B), C66B(H66B), C48B(H48B), C30A(H30A),
 C23B(H23B), C22B(H22B), C31B(H31B), C86A(H86A), C50B(H50B), C84B(H84B),
 C48A(H48A), C32B(H32B), C44B(H44B), C58A(H58A), C63A(H63A), C38A(H38A),
 C37A(H37A), C82A(H82A), C43B(H43B), C73B(H73B), C32A(H32A), C49B(H49B),
 C26B(H26B), C37B(H37B), C56A(H56A), C71B(H71B), C85B(H85B), C28A(H28A),
 C66A(H66A), C29A(H29A), C72B(H72B), C31A(H31A), C56B(H56B), C57A(H57A),
 C85A(H85A), C83A(H83A), C84A(H84A), C64A(H64A), C43A(H43A), C40A(H40A),
 C35B(H35B), C65A(H65A), C44A(H44A), C42A(H42A), C41A(H41A)
;
_olex2_submission_special_instructions 'No special instructions were received'

loop_
_space_group_symop_id
_space_group_symop_operation_xyz
1 x,y,z
2 -x,-y,-z

loop_
_atom_site_label
_atom_site_type_symbol
_atom_site_fract_x
_atom_site_fract_y
_atom_site_fract_z
_atom_site_U_iso_or_equiv
_atom_site_adp_type
_atom_site_occupancy
_atom_site_refinement_flags_posn
_atom_site_refinement_flags_adp
_atom_site_disorder_group
I2 I 0.14103(11) 0.58594(7) 0.57911(9) 0.0270(6) Uani 0.70(2) . . 1
I1 I 0.21808(17) 0.57755(14) 0.45828(13) 0.0420(6) Uani 0.70(2) . . 1
I5 I 0.30434(4) 0.85466(4) -0.00948(4) 0.0308(2) Uani 0.769(2) . . 1
I3 I 0.06370(14) 0.58659(11) 0.70189(10) 0.0426(8) Uani 0.70(2) . . 1
I4 I 0.32429(4) 0.77036(4) -0.07568(4) 0.0398(2) Uani 0.769(2) . . 1
I6 I 0.27766(6) 0.93423(5) 0.06114(5) 0.0418(2) Uani 0.769(2) . . 1
Fe1A Fe 0.85685(6) 0.78943(6) 0.38266(5) 0.0199(2) Uani 1.000000 . . .
Fe1B Fe 0.64506(6) 0.70679(6) 0.11519(5) 0.0200(2) Uani 1.000000 . . .
Fe2A Fe 0.89884(6) 0.91647(6) 0.37087(5) 0.0227(2) Uani 1.000000 . . .
Fe2B Fe 0.61255(6) 0.57255(6) 0.13307(5) 0.0221(2) Uani 1.000000 . . .
Cl29 Cl 0.72433(18) 0.32849(16) 0.28916(16) 0.0535(7) Uani 1.000000 D U .
Cl6 Cl 0.76993(19) 1.19370(19) 0.22349(18) 0.0624(9) Uani 1.000000 D U .
Cl30 Cl 0.8767(2) 0.28960(18) 0.2431(2) 0.0729(12) Uani 1.000000 D U .
Cl28 Cl 0.8189(2) 0.2777(2) 0.37089(18) 0.0687(10) Uani 1.000000 D U .
Cl3 Cl 0.7986(2) 1.0456(2) 0.5277(2) 0.0749(11) Uani 1.000000 D U .
Cl33 Cl 0.6028(3) 0.2906(3) 0.4409(2) 0.0874(15) Uani 1.000000 D U .
Cl31 Cl 0.5057(2) 0.2238(2) 0.4523(3) 0.0887(15) Uani 1.000000 D U .
Cl22 Cl 0.4216(2) 0.5529(3) 0.0219(2) 0.0868(14) Uani 1.000000 D U .
Cl5 Cl 0.7097(3) 1.1583(2) 0.3544(2) 0.0772(12) Uani 1.000000 D U .
Cl23 Cl 0.3120(4) 0.5520(3) 0.1312(2) 0.0960(17) Uani 1.000000 D U .
Cl1 Cl 0.8684(3) 1.1402(3) 0.5129(2) 0.0884(14) Uani 1.000000 D U .
Cl4 Cl 0.6179(2) 1.2136(2) 0.2715(3) 0.116(3) Uani 1.000000 D U .
Cl27 Cl 0.3719(4) 0.4441(3) 0.2652(3) 0.1065(19) Uani 1.000000 D U .
Cl32 Cl 0.6257(4) 0.1545(2) 0.5081(3) 0.117(2) Uani 1.000000 D U .
Cl36 Cl 0.9814(3) 0.4844(3) 0.8599(2) 0.1021(19) Uani 1.000000 D U .
Cl2 Cl 0.8006(4) 1.0679(4) 0.6318(3) 0.114(2) Uani 1.000000 D U .
Cl24 Cl 0.2779(3) 0.5796(4) 0.0185(3) 0.113(2) Uani 1.000000 D U .
Cl7 Cl 1.1426(7) 1.0869(4) 0.1178(4) 0.068(3) Uani 0.549(12) D U 1
Cl25 Cl 0.3375(4) 0.4496(4) 0.3827(2) 0.131(3) Uani 1.000000 D U .
Cl26 Cl 0.4782(3) 0.3869(3) 0.3335(4) 0.127(3) Uani 1.000000 D U .
Cl35 Cl 0.8774(3) 0.4436(3) 0.8410(4) 0.154(4) Uani 1.000000 D U .
Cl34 Cl 1.0300(3) 0.3855(3) 0.8111(4) 0.132(3) Uani 1.000000 D U .
N2A N 0.9522(3) 0.7574(4) 0.3377(3) 0.0214(13) Uani 1.000000 . . .
N4B N 0.7435(3) 0.6843(3) 0.0716(3) 0.0209(13) Uani 1.000000 . . .
N017 N 0.8776(3) 0.8525(3) 0.3761(3) 0.0217(13) Uani 1.000000 . . .
Cl13 Cl 0.6028(5) 0.9627(3) -0.0797(5) 0.158(4) Uani 1.000000 D U .
N4A N 0.7590(3) 0.8126(3) 0.4286(3) 0.0214(13) Uani 1.000000 . . .
N3B N 0.6081(4) 0.7571(4) 0.0417(3) 0.0229(13) Uani 1.000000 . . .
N2B N 0.5486(3) 0.7378(4) 0.1580(3) 0.0227(13) Uani 1.000000 . . .
N8A N 1.0008(4) 0.8809(4) 0.3470(3) 0.0255(14) Uani 1.000000 . . .
N8B N 0.5100(4) 0.6047(4) 0.1555(3) 0.0243(14) Uani 1.000000 . . .
N01E N 0.6292(3) 0.6405(3) 0.1234(3) 0.0212(13) Uani 1.000000 . . .
N13B N 0.6669(4) 0.7923(4) 0.1041(3) 0.0239(14) Uani 1.000000 . . .
Cl9 Cl 1.0793(6) 1.0582(5) 0.2471(4) 0.089(3) Uani 0.549(12) D U 1
N1A N 0.8955(4) 0.7340(4) 0.4550(3) 0.0238(14) Uani 1.000000 . . .
N12B N 0.7132(4) 0.5325(4) 0.1112(3) 0.0247(14) Uani 1.000000 . . .
N5B N 0.7437(4) 0.4907(4) 0.2092(3) 0.0261(14) Uani 1.000000 . . .
N7B N 0.4907(4) 0.5585(4) 0.2666(3) 0.0244(14) Uani 1.000000 . . .
N11A N 0.7695(4) 1.0102(4) 0.2947(3) 0.0298(16) Uani 1.000000 . . .
Cl8 Cl 1.2231(4) 0.9914(4) 0.2047(3) 0.072(3) Uani 0.549(12) D U 1
N12A N 0.7992(4) 0.9592(4) 0.3942(3) 0.0256(14) Uani 1.000000 . . .
N11B N 0.7279(4) 0.5520(4) 0.0042(3) 0.0287(15) Uani 1.000000 . . .
N14B N 0.5937(4) 0.4848(4) 0.1445(3) 0.0279(15) Uani 1.000000 . . .
N13A N 0.8322(4) 0.7064(4) 0.3903(3) 0.0249(14) Uani 1.000000 . . .
N10A N 0.8953(4) 0.9615(4) 0.2852(3) 0.0257(14) Uani 1.000000 . . .
N1B N 0.6844(4) 0.6669(4) 0.1873(3) 0.0234(13) Uani 1.000000 . . .
N3A N 0.8153(3) 0.8337(4) 0.3117(3) 0.0233(14) Uani 1.000000 . . .
N6A N 0.9048(4) 0.8804(4) 0.4560(3) 0.0247(14) Uani 1.000000 . . .
N6B N 0.6158(4) 0.5346(3) 0.2187(3) 0.0231(13) Uani 1.000000 . . .
N7A N 1.0267(4) 0.8143(4) 0.4470(3) 0.0284(15) Uani 1.000000 . . .
N10B N 0.6064(4) 0.6014(4) 0.0495(3) 0.0252(14) Uani 1.000000 . . .
N9B N 0.4833(4) 0.6610(4) 0.0560(4) 0.0304(16) Uani 1.000000 . . .
N5A N 0.7876(4) 0.9305(4) 0.5026(3) 0.0283(15) Uani 1.000000 . . .
N9A N 1.0208(4) 0.9339(4) 0.2371(3) 0.0293(15) Uani 1.000000 . . .
N14A N 0.9252(5) 0.9977(4) 0.3681(4) 0.0360(18) Uani 1.000000 . . .
C8B C 0.7833(5) 0.6080(5) 0.2265(4) 0.0317(19) Uani 1.000000 . . .
H8B H 0.8299(5) 0.5849(5) 0.2292(4) 0.038(2) Uiso 1.000000 R . .
C10A C 0.9916(4) 0.7667(4) 0.2784(4) 0.0255(16) Uani 1.000000 . . .
C70B C 0.3948(4) 0.6251(4) 0.2123(4) 0.0266(17) Uani 1.000000 . . .
C15A C 0.7142(5) 0.8923(5) 0.2752(4) 0.0308(19) Uani 1.000000 . . .
H15A H 0.6669(5) 0.9139(5) 0.2742(4) 0.037(2) Uiso 1.000000 R . .
C61B C 0.6773(4) 0.5043(4) 0.2410(4) 0.0255(16) Uani 1.000000 . . .
C80B C 0.7136(6) 0.8854(5) 0.0410(5) 0.036(2) Uani 1.000000 . . .
H80B H 0.7350(6) 0.9100(5) 0.0022(5) 0.043(2) Uiso 1.000000 R . .
C7A C 0.9969(4) 0.7192(4) 0.3762(4) 0.0256(16) Uani 1.000000 . . .
C5A C 0.9938(5) 0.6675(5) 0.4923(4) 0.033(2) Uani 1.000000 . . .
H5A H 1.0407(5) 0.6439(5) 0.4934(4) 0.040(2) Uiso 1.000000 R . .
C81B C 0.6983(5) 0.8299(5) 0.0497(4) 0.0306(18) Uani 1.000000 . . .
H81B H 0.7104(5) 0.8176(5) 0.0159(4) 0.037(2) Uiso 1.000000 R . .
C59A C 1.1147(5) 0.8548(5) 0.2889(4) 0.0303(18) Uani 1.000000 . . .
C76B C 0.4667(4) 0.6432(4) 0.1157(4) 0.0257(16) Uani 1.000000 . . .
C20B C 0.6303(4) 0.7751(4) -0.0207(4) 0.0213(14) Uani 1.000000 . . .
C9B C 0.7266(5) 0.6189(5) 0.2732(4) 0.0305(18) Uani 1.000000 . . .
H9B H 0.7283(5) 0.6051(5) 0.3139(4) 0.037(2) Uiso 1.000000 R . .
C60A C 1.0416(5) 0.8930(5) 0.2883(4) 0.0274(17) Uani 1.000000 . . .
C7B C 0.7561(4) 0.6394(4) 0.1730(4) 0.0254(16) Uani 1.000000 . . .
C13B C 0.5070(4) 0.7291(4) 0.2165(4) 0.0247(16) Uani 1.000000 . . .
C3A C 0.8744(4) 0.7148(4) 0.5174(4) 0.0246(16) Uani 1.000000 . . .
Cl14 Cl 0.4867(4) 1.0716(4) -0.0899(8) 0.253(8) Uani 1.000000 D U .
C17A C 0.7141(4) 0.8486(4) 0.3905(4) 0.0225(15) Uani 1.000000 . . .
C8A C 1.0683(5) 0.7027(5) 0.3428(4) 0.0303(19) Uani 1.000000 . . .
H8A H 1.1084(5) 0.6775(5) 0.3585(4) 0.036(2) Uiso 1.000000 R . .
C16B C 0.5039(4) 0.7715(4) 0.1186(4) 0.0261(16) Uani 1.000000 . . .
C10B C 0.6638(4) 0.6552(4) 0.2491(4) 0.0261(16) Uani 1.000000 . . .
C60B C 0.7599(4) 0.5028(4) 0.1489(4) 0.0253(16) Uani 1.000000 . . .
C69A C 0.7528(5) 0.9920(4) 0.3560(4) 0.0261(16) Uani 1.000000 . . .
C22A C 0.6655(5) 0.8313(5) 0.6139(4) 0.0310(18) Uani 1.000000 . . .
H22A H 0.6948(5) 0.8600(5) 0.5940(4) 0.037(2) Uiso 1.000000 R . .
C53B C 0.7512(5) 0.5292(4) 0.0546(4) 0.0256(16) Uani 1.000000 . . .
C53A C 1.0439(4) 0.8362(5) 0.3855(4) 0.0274(17) Uani 1.000000 . . .
C24A C 0.5623(5) 0.7986(6) 0.6906(4) 0.038(2) Uani 1.000000 . . .
H24A H 0.5219(5) 0.8061(6) 0.7210(4) 0.046(3) Uiso 1.000000 R . .
C23A C 0.6056(6) 0.8414(5) 0.6610(4) 0.035(2) Uani 1.000000 . . .
H23A H 0.5949(6) 0.8770(5) 0.6723(4) 0.042(2) Uiso 1.000000 R . .
C14B C 0.4335(4) 0.7601(5) 0.2119(4) 0.0303(18) Uani 1.000000 . . .
H14B H 0.3940(4) 0.7616(5) 0.2446(4) 0.036(2) Uiso 1.000000 R . .
C3B C 0.7839(4) 0.6885(4) 0.0132(4) 0.0244(15) Uani 1.000000 . . .
C33B C 0.5987(4) 0.6666(5) 0.3484(4) 0.0294(18) Uani 1.000000 . . .
C18B C 0.5103(5) 0.8191(5) 0.0027(4) 0.0305(18) Uani 1.000000 . . .
H18B H 0.4632(5) 0.8409(5) 0.0007(4) 0.037(2) Uiso 1.000000 R . .
C52B C 0.6611(5) 0.5853(4) 0.0023(4) 0.0290(18) Uani 1.000000 . . .
C6A C 0.9655(4) 0.7064(5) 0.4383(4) 0.0264(17) Uani 1.000000 . . .
C14A C 0.7697(4) 0.8851(5) 0.2270(4) 0.032(2) Uani 1.000000 . . .
H14A H 0.7669(4) 0.9004(5) 0.1864(4) 0.039(2) Uiso 1.000000 R . .
C2A C 0.8071(4) 0.7290(4) 0.5567(4) 0.0239(15) Uani 1.000000 . . .
C77A C 0.7989(5) 0.6697(4) 0.4452(4) 0.0282(17) Uani 1.000000 . . .
H77A H 0.7864(5) 0.6818(4) 0.4792(4) 0.034(2) Uiso 1.000000 R . .
C13A C 0.8344(4) 0.8496(5) 0.2495(4) 0.0261(17) Uani 1.000000 . . .
C21A C 0.6809(5) 0.7778(4) 0.5972(4) 0.0251(16) Uani 1.000000 . . .
C78A C 0.7829(6) 0.6146(5) 0.4520(5) 0.036(2) Uani 1.000000 . . .
H78A H 0.7596(6) 0.5904(5) 0.4901(5) 0.043(2) Uiso 1.000000 R . .
C58B C 0.8966(5) 0.4473(5) 0.1313(4) 0.034(2) Uani 1.000000 . . .
H58B H 0.9010(5) 0.4358(5) 0.1709(4) 0.041(2) Uiso 1.000000 R . .
C21B C 0.7007(4) 0.7947(5) -0.1258(4) 0.0276(17) Uani 1.000000 . . .
C62B C 0.6576(5) 0.4834(5) 0.3073(4) 0.0271(17) Uani 1.000000 . . .
C59B C 0.8309(5) 0.4805(5) 0.1147(4) 0.0305(18) Uani 1.000000 . . .
C17B C 0.5370(4) 0.7833(4) 0.0565(4) 0.0233(15) Uani 1.000000 . . .
C15B C 0.4323(4) 0.7866(5) 0.1515(4) 0.0279(17) Uani 1.000000 . . .
H15B H 0.3924(4) 0.8099(5) 0.1352(4) 0.034(2) Uiso 1.000000 R . .
C69B C 0.4693(5) 0.5937(4) 0.2142(4) 0.0265(16) Uani 1.000000 . . .
C27A C 0.8056(5) 0.6909(5) 0.6240(4) 0.0320(19) Uani 1.000000 . . .
C76A C 0.7616(5) 0.9575(5) 0.4518(4) 0.0287(17) Uani 1.000000 . . .
C4A C 0.9386(5) 0.6725(5) 0.5406(4) 0.034(2) Uani 1.000000 . . .
H4A H 0.9405(5) 0.6527(5) 0.5816(4) 0.041(2) Uiso 1.000000 R . .
C16A C 0.7441(4) 0.8595(5) 0.3277(4) 0.0259(17) Uani 1.000000 . . .
C52A C 0.9629(5) 0.8375(5) 0.4777(4) 0.0275(17) Uani 1.000000 . . .
C74A C 0.6286(5) 1.0056(5) 0.4977(5) 0.0329(19) Uani 1.000000 . . .
H74A H 0.6323(5) 0.9930(5) 0.5377(5) 0.039(2) Uiso 1.000000 R . .
C64B C 0.6608(5) 0.4353(5) 0.4130(4) 0.036(2) Uani 1.000000 . . .
H64B H 0.6862(5) 0.4158(5) 0.4435(4) 0.043(3) Uiso 1.000000 R . .
C19B C 0.5675(5) 0.8152(5) -0.0453(4) 0.0293(18) Uani 1.000000 . . .
H19B H 0.5667(5) 0.8347(5) -0.0865(4) 0.035(2) Uiso 1.000000 R . .
C75A C 0.6875(5) 0.9913(5) 0.4520(4) 0.0286(17) Uani 1.000000 . . .
C45A C 0.8526(5) 0.8962(5) 0.5033(4) 0.0283(17) Uani 1.000000 . . .
C6B C 0.7868(4) 0.6493(5) 0.1107(4) 0.0257(16) Uani 1.000000 . . .
C71A C 0.6159(5) 1.0447(5) 0.3762(5) 0.036(2) Uani 1.000000 . . .
H71A H 0.6114(5) 1.0582(5) 0.3364(5) 0.043(2) Uiso 1.000000 R . .
C46B C 0.5659(5) 0.6498(5) -0.0388(4) 0.0306(19) Uani 1.000000 . . .
C78B C 0.6625(6) 0.8668(6) 0.1480(5) 0.037(2) Uani 1.000000 . . .
H78B H 0.6490(6) 0.8783(6) 0.1824(5) 0.045(3) Uiso 1.000000 R . .
C9A C 1.0656(5) 0.7323(5) 0.2819(4) 0.0320(19) Uani 1.000000 . . .
H9A H 1.1044(5) 0.7307(5) 0.2486(4) 0.038(2) Uiso 1.000000 R . .
C46A C 0.8806(5) 0.8637(5) 0.5578(4) 0.032(2) Uani 1.000000 . . .
C27B C 0.8250(5) 0.7120(5) -0.0961(4) 0.0286(17) Uani 1.000000 . . .
C28B C 0.8378(5) 0.6603(5) -0.1148(4) 0.034(2) Uani 1.000000 . . .
H28B H 0.8072(5) 0.6327(5) -0.0951(4) 0.040(2) Uiso 1.000000 R . .
C41B C 0.3785(5) 0.6561(7) 0.4127(5) 0.050(3) Uani 1.000000 . . .
H41B H 0.3591(5) 0.6205(7) 0.4363(5) 0.060(4) Uiso 1.000000 R . .
C45B C 0.5488(4) 0.6389(4) 0.0251(4) 0.0252(16) Uani 1.000000 . . .
C54B C 0.8254(5) 0.4972(5) 0.0560(4) 0.0317(19) Uani 1.000000 . . .
C4B C 0.8566(5) 0.6533(5) 0.0184(4) 0.0288(18) Uani 1.000000 . . .
H4B H 0.8952(5) 0.6476(5) -0.0140(4) 0.035(2) Uiso 1.000000 R . .
C30B C 0.9402(6) 0.6911(6) -0.1920(4) 0.043(3) Uani 1.000000 . . .
H30B H 0.9788(6) 0.6838(6) -0.2239(4) 0.052(3) Uiso 1.000000 R . .
C39B C 0.4661(5) 0.7053(5) 0.3270(4) 0.0287(18) Uani 1.000000 . . .
C20A C 0.7203(4) 0.8070(4) 0.4871(4) 0.0226(15) Uani 1.000000 . . .
C24B C 0.6995(6) 0.8596(6) -0.2496(5) 0.043(3) Uani 1.000000 . . .
H24B H 0.6968(6) 0.8822(6) -0.2903(5) 0.052(3) Uiso 1.000000 R . .
C1B C 0.6985(4) 0.7608(4) -0.0583(4) 0.0247(16) Uani 1.000000 . . .
C68B C 0.5593(4) 0.5314(4) 0.2680(4) 0.0249(16) Uani 1.000000 . . .
C2B C 0.7635(4) 0.7208(4) -0.0434(4) 0.0232(15) Uani 1.000000 . . .
C68A C 0.8354(5) 0.9985(4) 0.2627(4) 0.0305(18) Uani 1.000000 . . .
C40B C 0.4361(5) 0.6535(5) 0.3619(4) 0.034(2) Uani 1.000000 . . .
H40B H 0.4541(5) 0.6164(5) 0.3517(4) 0.041(2) Uiso 1.000000 R . .
C55A C 1.1790(5) 0.7750(6) 0.3667(5) 0.038(2) Uani 1.000000 . . .
H55A H 1.1803(5) 0.7508(6) 0.4074(5) 0.046(3) Uiso 1.000000 R . .
C74B C 0.3293(5) 0.6945(5) 0.1337(5) 0.037(2) Uani 1.000000 . . .
H74B H 0.3282(5) 0.7161(5) 0.0926(5) 0.044(3) Uiso 1.000000 R . .
C5B C 0.8591(4) 0.6296(5) 0.0785(4) 0.0294(18) Uani 1.000000 . . .
H5B H 0.8989(4) 0.6060(5) 0.0950(4) 0.035(2) Uiso 1.000000 R . .
C75B C 0.3933(5) 0.6580(5) 0.1509(4) 0.0297(18) Uani 1.000000 . . .
C11A C 0.9695(4) 0.8000(5) 0.2225(4) 0.0248(16) Uani 1.000000 . . .
C77B C 0.6493(5) 0.8118(5) 0.1518(4) 0.0311(18) Uani 1.000000 . . .
H77B H 0.6268(5) 0.7867(5) 0.1898(4) 0.037(2) Uiso 1.000000 R . .
C80A C 0.8365(6) 0.6333(6) 0.3457(5) 0.041(2) Uani 1.000000 . . .
H80A H 0.8497(6) 0.6222(6) 0.3111(5) 0.049(3) Uiso 1.000000 R . .
C67B C 0.5823(5) 0.4983(5) 0.3248(4) 0.0281(17) Uani 1.000000 . . .
C79B C 0.6965(6) 0.9047(6) 0.0915(5) 0.040(2) Uani 1.000000 . . .
H79B H 0.7076(6) 0.9414(6) 0.0873(5) 0.048(3) Uiso 1.000000 R . .
C70A C 0.6819(5) 1.0101(5) 0.3916(4) 0.0306(18) Uani 1.000000 . . .
C19A C 0.6468(5) 0.8423(5) 0.4838(4) 0.0293(18) Uani 1.000000 . . .
H19A H 0.6088(5) 0.8471(5) 0.5168(4) 0.035(2) Uiso 1.000000 R . .
C36A C 1.1437(6) 0.7881(6) 0.0684(5) 0.047(3) Uani 1.000000 . . .
H36A H 1.1821(6) 0.7851(6) 0.0351(5) 0.057(3) Uiso 1.000000 R . .
C12B C 0.5276(4) 0.7024(5) 0.2730(4) 0.0276(17) Uani 1.000000 . . .
C35A C 1.1195(7) 0.8422(6) 0.0824(5) 0.049(3) Uani 1.000000 . . .
H35A H 1.1407(7) 0.8767(6) 0.0585(5) 0.059(3) Uiso 1.000000 R . .
C29B C 0.8955(6) 0.6498(6) -0.1625(5) 0.042(3) Uani 1.000000 . . .
H29B H 0.9040(6) 0.6150(6) -0.1743(5) 0.051(3) Uiso 1.000000 R . .
C61A C 0.9533(5) 0.9653(4) 0.2363(4) 0.0294(18) Uani 1.000000 . . .
C42B C 0.3516(6) 0.7092(8) 0.4273(5) 0.051(3) Uani 1.000000 . . .
H42B H 0.3133(6) 0.7104(8) 0.4610(5) 0.062(4) Uiso 1.000000 R . .
C51B C 0.6352(5) 0.6124(5) -0.0531(4) 0.0317(19) Uani 1.000000 . . .
C11B C 0.5959(4) 0.6738(4) 0.2859(4) 0.0265(16) Uani 1.000000 . . .
C33A C 1.0302(4) 0.7962(5) 0.1679(4) 0.0295(18) Uani 1.000000 . . .
C86B C 0.6402(6) 0.4276(5) 0.1653(6) 0.041(2) Uani 1.000000 . . .
H86B H 0.6781(6) 0.4269(5) 0.1777(6) 0.049(3) Uiso 1.000000 R . .
C79A C 0.8014(6) 0.5955(6) 0.4025(6) 0.043(2) Uani 1.000000 . . .
H79A H 0.7911(6) 0.5585(6) 0.4066(6) 0.052(3) Uiso 1.000000 R . .
C47B C 0.5279(5) 0.6850(5) -0.0847(4) 0.034(2) Uani 1.000000 . . .
H47B H 0.4818(5) 0.7104(5) -0.0764(4) 0.040(2) Uiso 1.000000 R . .
C82B C 0.5390(6) 0.4839(5) 0.1293(5) 0.036(2) Uani 1.000000 . . .
H82B H 0.5057(6) 0.5227(5) 0.1162(5) 0.043(2) Uiso 1.000000 R . .
C51A C 0.9482(5) 0.8240(5) 0.5432(4) 0.0313(19) Uani 1.000000 . . .
C72A C 0.5582(5) 1.0582(5) 0.4215(5) 0.040(2) Uani 1.000000 . . .
H72A H 0.5138(5) 1.0804(5) 0.4124(5) 0.048(3) Uiso 1.000000 R . .
C1A C 0.7418(5) 0.7704(4) 0.5431(4) 0.0248(16) Uani 1.000000 . . .
C18A C 0.6434(4) 0.8670(5) 0.4238(4) 0.0275(17) Uani 1.000000 . . .
H18A H 0.6031(4) 0.8910(5) 0.4082(4) 0.033(2) Uiso 1.000000 R . .
C25A C 0.5785(6) 0.7455(6) 0.6754(5) 0.042(2) Uani 1.000000 . . .
H25A H 0.5498(6) 0.7163(6) 0.6964(5) 0.050(3) Uiso 1.000000 R . .
C73A C 0.5649(5) 1.0392(5) 0.4810(5) 0.038(2) Uani 1.000000 . . .
H73A H 0.5248(5) 1.0497(5) 0.5105(5) 0.045(3) Uiso 1.000000 R . .
C83B C 0.5286(6) 0.4276(6) 0.1318(6) 0.044(2) Uani 1.000000 . . .
H83B H 0.4901(6) 0.4289(6) 0.1198(6) 0.052(3) Uiso 1.000000 R . .
C34B C 0.5900(7) 0.6110(7) 0.3993(5) 0.048(3) Uani 1.000000 . . .
H34B H 0.5835(7) 0.5757(7) 0.3961(5) 0.058(3) Uiso 1.000000 R . .
C55B C 0.8839(6) 0.4811(6) 0.0102(5) 0.039(2) Uani 1.000000 . . .
H55B H 0.8794(6) 0.4916(6) -0.0291(5) 0.046(3) Uiso 1.000000 R . .
C63B C 0.6976(5) 0.4521(5) 0.3511(4) 0.0323(19) Uani 1.000000 . . .
H63B H 0.7473(5) 0.4426(5) 0.3399(4) 0.039(2) Uiso 1.000000 R . .
C49A C 0.9587(6) 0.7848(6) 0.6459(4) 0.039(2) Uani 1.000000 . . .
H49A H 0.9833(6) 0.7574(6) 0.6764(4) 0.047(3) Uiso 1.000000 R . .
C47A C 0.8525(6) 0.8670(6) 0.6167(4) 0.037(2) Uani 1.000000 . . .
H47A H 0.8088(6) 0.8951(6) 0.6264(4) 0.044(3) Uiso 1.000000 R . .
C65B C 0.5868(6) 0.4475(6) 0.4292(4) 0.038(2) Uani 1.000000 . . .
H65B H 0.5637(6) 0.4336(6) 0.4705(4) 0.046(3) Uiso 1.000000 R . .
C50A C 0.9883(5) 0.7837(6) 0.5863(4) 0.037(2) Uani 1.000000 . . .
H50A H 1.0330(5) 0.7571(6) 0.5760(4) 0.045(3) Uiso 1.000000 R . .
C26A C 0.6374(5) 0.7343(5) 0.6289(5) 0.035(2) Uani 1.000000 . . .
H26A H 0.6479(5) 0.6979(5) 0.6188(5) 0.042(2) Uiso 1.000000 R . .
C54A C 1.1161(5) 0.8189(5) 0.3503(4) 0.0326(19) Uani 1.000000 . . .
C57B C 0.9545(6) 0.4325(6) 0.0856(5) 0.044(3) Uani 1.000000 . . .
H57B H 0.9990(6) 0.4110(6) 0.0946(5) 0.053(3) Uiso 1.000000 R . .
C25B C 0.7143(8) 0.8868(7) -0.2178(5) 0.053(3) Uani 1.000000 . . .
H25B H 0.7237(8) 0.9275(7) -0.2378(5) 0.063(4) Uiso 1.000000 R . .
C81A C 0.8508(5) 0.6873(5) 0.3429(4) 0.0328(19) Uani 1.000000 . . .
H81A H 0.8748(5) 0.7119(5) 0.3054(4) 0.039(2) Uiso 1.000000 R . .
C34A C 1.0632(5) 0.8464(5) 0.1326(5) 0.037(2) Uani 1.000000 . . .
H34A H 1.0474(5) 0.8836(5) 0.1425(5) 0.044(3) Uiso 1.000000 R . .
C36B C 0.6037(7) 0.6585(8) 0.4624(6) 0.055(3) Uani 1.000000 . . .
H36B H 0.6048(7) 0.6563(8) 0.5003(6) 0.066(4) Uiso 1.000000 R . .
C38B C 0.6124(7) 0.7157(6) 0.3546(5) 0.044(3) Uani 1.000000 . . .
H38B H 0.6203(7) 0.7523(6) 0.3204(5) 0.053(3) Uiso 1.000000 R . .
C66B C 0.5461(5) 0.4800(5) 0.3852(4) 0.034(2) Uani 1.000000 . . .
H66B H 0.4964(5) 0.4889(5) 0.3965(4) 0.041(2) Uiso 1.000000 R . .
C48B C 0.5602(6) 0.6814(6) -0.1427(4) 0.041(2) Uani 1.000000 . . .
H48B H 0.5355(6) 0.7050(6) -0.1736(4) 0.049(3) Uiso 1.000000 R . .
C30A C 0.8106(6) 0.6161(7) 0.7453(5) 0.052(3) Uani 1.000000 . . .
H30A H 0.8111(6) 0.5916(7) 0.7862(5) 0.062(4) Uiso 1.000000 R . .
C23B C 0.6885(6) 0.7980(6) -0.2198(5) 0.042(2) Uani 1.000000 . . .
H23B H 0.6817(6) 0.7777(6) -0.2414(5) 0.050(3) Uiso 1.000000 R . .
C67A C 0.8567(6) 1.0278(6) 0.1970(4) 0.040(2) Uani 1.000000 . . .
C22B C 0.6877(6) 0.7666(5) -0.1592(5) 0.038(2) Uani 1.000000 . . .
H22B H 0.6785(6) 0.7259(5) -0.1396(5) 0.045(3) Uiso 1.000000 R . .
C39A C 0.8981(5) 0.8552(7) 0.1446(5) 0.048(3) Uani 1.000000 . . .
C12A C 0.9014(5) 0.8335(5) 0.2108(4) 0.0315(19) Uani 1.000000 . . .
C31B C 0.9294(6) 0.7415(7) -0.1760(6) 0.053(3) Uani 1.000000 . . .
H31B H 0.9600(6) 0.7690(7) -0.1969(6) 0.063(4) Uiso 1.000000 R . .
C86A C 0.9757(6) 0.9912(6) 0.3919(6) 0.043(2) Uani 1.000000 . . .
H86A H 1.0036(6) 0.9498(6) 0.4076(6) 0.051(3) Uiso 1.000000 R . .
C50B C 0.6678(6) 0.6075(5) -0.1114(4) 0.037(2) Uani 1.000000 . . .
H50B H 0.7134(6) 0.5815(5) -0.1200(4) 0.044(3) Uiso 1.000000 R . .
C84B C 0.5773(7) 0.3696(6) 0.1526(6) 0.047(3) Uani 1.000000 . . .
H84B H 0.5717(7) 0.3310(6) 0.1556(6) 0.057(3) Uiso 1.000000 R . .
C48A C 0.8926(5) 0.8266(6) 0.6604(4) 0.037(2) Uani 1.000000 . . .
H48A H 0.8750(5) 0.8274(6) 0.7000(4) 0.045(3) Uiso 1.000000 R . .
C32B C 0.8711(6) 0.7531(6) -0.1272(5) 0.043(2) Uani 1.000000 . . .
H32B H 0.8636(6) 0.7881(6) -0.1159(5) 0.052(3) Uiso 1.000000 R . .
C44B C 0.4375(6) 0.7612(6) 0.3414(6) 0.044(3) Uani 1.000000 . . .
H44B H 0.4561(6) 0.7973(6) 0.3173(6) 0.053(3) Uiso 1.000000 R . .
C58A C 1.1754(5) 0.8483(6) 0.2427(5) 0.038(2) Uani 1.000000 . . .
H58A H 1.1747(5) 0.8721(6) 0.2018(5) 0.045(3) Uiso 1.000000 R . .
C63A C 0.9696(6) 1.0292(6) 0.1201(5) 0.047(3) Uani 1.000000 . . .
H63A H 1.0191(6) 1.0148(6) 0.1091(5) 0.056(3) Uiso 1.000000 R . .
C38A C 1.0564(6) 0.7402(6) 0.1527(5) 0.040(2) Uani 1.000000 . . .
H38A H 1.0362(6) 0.7051(6) 0.1765(5) 0.048(3) Uiso 1.000000 R . .
C37A C 1.1122(6) 0.7375(7) 0.1025(5) 0.048(3) Uani 1.000000 . . .
H37A H 1.1287(6) 0.7008(7) 0.0917(5) 0.058(3) Uiso 1.000000 R . .
C82A C 0.8863(7) 1.0577(6) 0.3424(6) 0.048(3) Uani 1.000000 . . .
H82A H 0.8509(7) 1.0631(6) 0.3244(6) 0.057(3) Uiso 1.000000 R . .
C43B C 0.3800(7) 0.7628(8) 0.3929(6) 0.062(4) Uani 1.000000 . . .
H43B H 0.3613(7) 0.7995(8) 0.4038(6) 0.075(5) Uiso 1.000000 R . .
C73B C 0.2676(5) 0.6976(6) 0.1793(5) 0.045(3) Uani 1.000000 . . .
H73B H 0.2241(5) 0.7216(6) 0.1688(5) 0.054(3) Uiso 1.000000 R . .
C32A C 0.7991(6) 0.6281(6) 0.6478(5) 0.044(3) Uani 1.000000 . . .
H32A H 0.7919(6) 0.6109(6) 0.6238(5) 0.053(3) Uiso 1.000000 R . .
C49B C 0.6281(6) 0.6436(6) -0.1554(4) 0.042(3) Uani 1.000000 . . .
H49B H 0.6481(6) 0.6423(6) -0.1948(4) 0.050(3) Uiso 1.000000 R . .
Cl15 Cl 0.5964(12) 1.0664(6) -0.1914(6) 0.305(11) Uani 1.000000 D U .
C62A C 0.9313(6) 1.0080(5) 0.1804(4) 0.039(2) Uani 1.000000 . . .
C26B C 0.7155(7) 0.8542(6) -0.1558(5) 0.044(3) Uani 1.000000 . . .
H26B H 0.7263(7) 0.8729(6) -0.1350(5) 0.053(3) Uiso 1.000000 R . .
C37B C 0.6146(7) 0.7115(8) 0.4118(7) 0.057(3) Uani 1.000000 . . .
H37B H 0.6237(7) 0.7454(8) 0.4152(7) 0.068(4) Uiso 1.000000 R . .
C56A C 1.2392(5) 0.7693(7) 0.3195(5) 0.049(3) Uani 1.000000 . . .
H56A H 1.2817(5) 0.7405(7) 0.3287(5) 0.059(4) Uiso 1.000000 R . .
C71B C 0.3325(5) 0.6285(6) 0.2597(5) 0.041(2) Uani 1.000000 . . .
H71B H 0.3337(5) 0.6075(6) 0.3009(5) 0.049(3) Uiso 1.000000 R . .
C85B C 0.6330(6) 0.3703(6) 0.1686(7) 0.048(3) Uani 1.000000 . . .
H85B H 0.6667(6) 0.3320(6) 0.1819(7) 0.057(3) Uiso 1.000000 R . .
C28A C 0.8144(7) 0.7156(6) 0.6604(5) 0.046(3) Uani 1.000000 . . .
H28A H 0.8185(7) 0.7580(6) 0.6446(5) 0.055(3) Uiso 1.000000 R . .
C66A C 0.8176(6) 1.0709(7) 0.1535(5) 0.056(4) Uani 1.000000 . . .
H66A H 0.7681(6) 1.0853(7) 0.1643(5) 0.068(5) Uiso 1.000000 R . .
C29A C 0.8174(7) 0.6785(8) 0.7206(5) 0.056(3) Uani 1.000000 . . .
H29A H 0.8240(7) 0.6961(8) 0.7447(5) 0.067(4) Uiso 1.000000 R . .
C10 C 0.8087(6) 0.3238(6) 0.2946(5) 0.048(3) Uani 1.000000 D U .
H10 H 0.8124(6) 0.3676(6) 0.2842(5) 0.057(3) Uiso 1.000000 R . .
C72B C 0.2695(6) 0.6647(7) 0.2418(6) 0.050(3) Uani 1.000000 . . .
H72B H 0.2271(6) 0.6676(7) 0.2716(6) 0.060(4) Uiso 1.000000 R . .
C31A C 0.8032(8) 0.5906(7) 0.7086(6) 0.057(4) Uani 1.000000 . . .
H31A H 0.8010(8) 0.5477(7) 0.7242(6) 0.069(4) Uiso 1.000000 R . .
C56B C 0.9478(6) 0.4490(6) 0.0266(5) 0.050(3) Uani 1.000000 . . .
H56B H 0.9879(6) 0.4379(6) -0.0026(5) 0.060(4) Uiso 1.000000 R . .
C57A C 1.2370(6) 0.8055(7) 0.2592(5) 0.049(3) Uani 1.000000 . . .
H57A H 1.2784(6) 0.8009(7) 0.2287(5) 0.058(3) Uiso 1.000000 R . .
C85A C 0.9904(9) 1.0423(9) 0.3953(8) 0.065(4) Uani 1.000000 . . .
H85A H 1.0257(9) 1.0354(9) 0.4140(8) 0.078(5) Uiso 1.000000 R . .
C9 C 0.4050(6) 0.4492(6) 0.3168(5) 0.056(3) Uani 1.000000 D U .
H9 H 0.4192(6) 0.4901(6) 0.2988(5) 0.067(4) Uiso 1.000000 R . .
C83A C 0.8991(8) 1.1116(7) 0.3429(7) 0.059(3) Uani 1.000000 . . .
H83A H 0.8724(8) 1.1527(7) 0.3247(7) 0.071(4) Uiso 1.000000 R . .
C84A C 0.9494(9) 1.1049(8) 0.3692(8) 0.068(4) Uani 1.000000 . . .
H84A H 0.9571(9) 1.1409(8) 0.3701(8) 0.082(5) Uiso 1.000000 R . .
C64A C 0.9304(7) 1.0730(7) 0.0768(5) 0.058(4) Uani 1.000000 . . .
H64A H 0.9546(7) 1.0901(7) 0.0364(5) 0.069(5) Uiso 1.000000 R . .
C11 C 0.5622(7) 0.2280(6) 0.4887(6) 0.058(3) Uani 1.000000 D U .
H11 H 0.5333(7) 0.2368(6) 0.5263(6) 0.069(4) Uiso 1.000000 R . .
C43A C 0.8923(8) 0.8376(13) 0.0584(9) 0.085(7) Uani 1.000000 . . .
H43A H 0.8930(8) 0.8093(13) 0.0413(9) 0.102(8) Uiso 1.000000 R . .
C40A C 0.8937(8) 0.9197(9) 0.1072(5) 0.072(5) Uani 1.000000 . . .
H40A H 0.8936(8) 0.9495(9) 0.1223(5) 0.086(6) Uiso 1.000000 R . .
C35B C 0.5914(7) 0.6101(9) 0.4570(5) 0.061(4) Uani 1.000000 . . .
H35B H 0.5834(7) 0.5743(9) 0.4920(5) 0.073(5) Uiso 1.000000 R . .
C65A C 0.8567(7) 1.0918(8) 0.0920(6) 0.073(5) Uani 1.000000 . . .
H65A H 0.8324(7) 1.1187(8) 0.0612(6) 0.088(6) Uiso 1.000000 R . .
C2 C 0.7014(6) 1.1646(6) 0.2839(7) 0.065(4) Uani 1.000000 D U .
H2 H 0.7045(6) 1.1213(6) 0.2863(7) 0.078(5) Uiso 1.000000 R . .
C44A C 0.8958(8) 0.8123(11) 0.1240(8) 0.078(6) Uani 1.000000 . . .
H44A H 0.8965(8) 0.7694(11) 0.1489(8) 0.094(7) Uiso 1.000000 R . .
C42A C 0.8882(10) 0.9002(15) 0.0237(7) 0.098(9) Uani 1.000000 . . .
H42A H 0.8844(10) 0.9152(15) -0.0166(7) 0.118(10) Uiso 1.000000 R . .
C3 C 1.1370(11) 1.0260(8) 0.1910(6) 0.059(7) Uani 0.549(12) D U 1
H3 H 1.1189(11) 0.9926(8) 0.1917(6) 0.070(8) Uiso 0.549(12) R . 1
C12 C 0.9636(8) 0.4567(7) 0.8112(10) 0.101(7) Uani 1.000000 D U .
H12 H 0.9676(8) 0.4888(7) 0.7696(10) 0.121(8) Uiso 1.000000 R . .
C8 C 0.3338(7) 0.5894(7) 0.0518(7) 0.072(4) Uani 1.000000 D U .
H8 H 0.3288(7) 0.6355(7) 0.0412(7) 0.087(5) Uiso 1.000000 R . .
C41A C 0.8895(10) 0.9393(15) 0.0462(7) 0.132(13) Uani 1.000000 . . .
H41A H 0.8876(10) 0.9824(15) 0.0213(7) 0.158(15) Uiso 1.000000 R . .
C1 C 0.7949(8) 1.1051(8) 0.5553(7) 0.078(5) Uani 1.000000 D U .
H1 H 0.7501(8) 1.1386(8) 0.5519(7) 0.094(6) Uiso 1.000000 R . .
C5 C 0.5782(11) 1.0465(7) -0.1130(10) 0.120(8) Uani 1.000000 D U .
H5 H 0.6027(11) 1.0674(7) -0.1023(10) 0.143(10) Uiso 1.000000 R . .
Cl12 Cl 1.0257(8) 0.6982(7) 0.0036(7) 0.169(8) Uani 0.625(12) D U 1
Cl10 Cl 1.0520(6) 0.7977(6) -0.1279(7) 0.145(6) Uani 0.625(12) D U 1
Cl11 Cl 1.1624(7) 0.6785(7) -0.0919(7) 0.175(8) Uani 0.625(12) D U 1
C4 C 1.0771(19) 0.7221(17) -0.0712(14) 0.185(19) Uani 0.625(12) D U 1
H4 H 1.0565(19) 0.7002(17) -0.0845(14) 0.22(2) Uiso 0.625(12) R . 1
Cl40 Cl 0.9841(11) 0.4928(10) 0.6381(14) 0.181(13) Uani 0.363(11) D U 2
C14 C 0.9324(18) 0.4738(19) 0.6071(13) 0.14(2) Uani 0.363(11) D U 2
H14 H 0.9614(18) 0.4357(19) 0.5959(13) 0.17(2) Uiso 0.363(11) R . 2
Cl41 Cl 0.8532(8) 0.4538(6) 0.6623(7) 0.090(5) Uani 0.363(11) D U 2
Cl42 Cl 0.9092(8) 0.5368(7) 0.5402(8) 0.107(6) Uani 0.363(11) D U 2
Cl20 Cl 0.5112(2) 1.00885(18) 0.64913(18) 0.0701(10) Uani 1.000000 D U .
Cl19 Cl 0.6259(2) 1.0394(3) 0.6648(3) 0.111(2) Uani 1.000000 D U .
C7 C 0.5330(6) 1.0388(6) 0.6901(7) 0.071(4) Uani 1.000000 D U .
H7 H 0.5247(6) 1.0098(6) 0.7329(7) 0.085(5) Uiso 1.000000 R . .
Cl21 Cl 0.4802(3) 1.1143(3) 0.6881(4) 0.117(2) Uani 1.000000 D U .
Cl17 Cl 0.3718(2) 0.9449(3) 0.7909(2) 0.0924(17) Uani 1.000000 D U .
Cl18 Cl 0.4402(3) 0.9656(2) 0.8619(2) 0.0898(15) Uani 1.000000 D U .
C6 C 0.4296(5) 0.9116(6) 0.8379(6) 0.046(3) Uani 1.000000 D U 1
H6 H 0.4097(5) 0.8788(6) 0.8747(6) 0.055(3) Uiso 1.000000 R . 1
Cl16 Cl 0.51488(19) 0.87146(18) 0.80434(15) 0.0596(9) Uani 1.000000 D U .
I6A I 0.2909(3) 0.9153(4) 0.0362(3) 0.0865(19) Uani 0.231(2) . U 2
I5A I 0.3628(2) 0.9104(3) -0.0874(3) 0.088(2) Uani 0.231(2) . U 2
I4A I 0.4365(3) 0.9162(4) -0.2135(4) 0.109(3) Uani 0.231(2) . U 2
Cl37 Cl 1.0335(7) 0.4620(10) 0.5661(11) 0.270(12) Uani 0.637(11) D U 3
C13 C 0.9628(15) 0.430(2) 0.6221(13) 0.27(2) Uani 0.637(11) D U 3
H13 H 0.9709(15) 0.385(2) 0.6251(13) 0.33(3) Uiso 0.637(11) R . 3
Cl38 Cl 0.8840(7) 0.4767(5) 0.5960(8) 0.161(7) Uani 0.637(11) D U 3
Cl39 Cl 0.9543(15) 0.4299(9) 0.6943(11) 0.278(13) Uani 0.637(11) D U 3
I3A I 0.0631(4) 0.5806(7) 0.7071(6) 0.110(5) Uani 0.30(2) . . 2
I2A I 0.1386(4) 0.5887(4) 0.5837(5) 0.089(4) Uani 0.30(2) . . 2
I1A I 0.2138(4) 0.5861(6) 0.4610(4) 0.068(3) Uani 0.30(2) . . 2
C15 C 1.0624(14) 0.722(2) -0.0149(16) 0.123(14) Uani 0.375(12) D U 2
H15 H 1.0491(14) 0.707(2) 0.0300(16) 0.148(17) Uiso 0.375(12) R . 2
Cl Cl 1.1513(9) 0.7234(14) -0.0602(9) 0.121(7) Uani 0.375(12) D U 2
Cl1A Cl 1.0042(15) 0.744(3) -0.062(2) 0.29(2) Uani 0.375(12) D U 2
Cl1B Cl 1.1031(17) 0.7867(17) -0.0604(13) 0.178(10) Uani 0.375(12) D U 2
C17 C 1.103(5) 1.048(6) 0.184(5) 0.20(2) Uani 0.451(12) . U 2
H17 H 1.094(5) 1.008(6) 0.190(5) 0.24(3) Uiso 0.451(12) R . 2
Cl9A Cl 1.0298(9) 1.0990(12) 0.190(2) 0.261(16) Uani 0.451(12) . U 2
Cl8A Cl 1.142(2) 1.033(2) 0.2458(13) 0.272(16) Uani 0.451(12) . U 2
Cl7A Cl 1.1676(13) 1.0616(15) 0.1258(9) 0.144(9) Uani 0.451(12) . U 2

loop_
_atom_site_aniso_label
_atom_site_aniso_U_11
_atom_site_aniso_U_22
_atom_site_aniso_U_33
_atom_site_aniso_U_12
_atom_site_aniso_U_13
_atom_site_aniso_U_23
I2 0.0278(8) 0.0275(11) 0.0303(9) -0.0008(5) -0.0165(5) -0.0114(6)
I1 0.0506(12) 0.0391(11) 0.0340(9) -0.0146(7) -0.0057(7) -0.0111(7)
I5 0.0216(3) 0.0312(4) 0.0282(4) -0.0064(3) -0.0054(3) -0.0008(3)
I3 0.0469(12) 0.0524(13) 0.0345(11) -0.0161(8) -0.0053(7) -0.0208(9)
I4 0.0262(4) 0.0385(4) 0.0459(5) 0.0029(3) -0.0064(3) -0.0174(4)
I6 0.0482(6) 0.0362(5) 0.0388(5) -0.0125(4) -0.0154(4) -0.0054(4)
Fe1A 0.0144(5) 0.0282(6) 0.0163(5) -0.0039(4) -0.0054(4) -0.0066(4)
Fe1B 0.0131(5) 0.0280(6) 0.0173(5) -0.0035(4) -0.0047(4) -0.0068(4)
Fe2A 0.0186(5) 0.0301(6) 0.0192(5) -0.0075(4) -0.0036(4) -0.0079(4)
Fe2B 0.0186(5) 0.0282(6) 0.0191(5) -0.0066(4) -0.0072(4) -0.0049(4)
Cl29 0.0494(16) 0.0500(16) 0.0594(18) -0.0114(13) -0.0194(14) -0.0130(14)
Cl6 0.0476(17) 0.064(2) 0.067(2) -0.0182(15) -0.0045(15) -0.0181(17)
Cl30 0.065(2) 0.0526(19) 0.079(3) -0.0187(16) 0.0181(19) -0.0267(18)
Cl28 0.070(2) 0.071(2) 0.063(2) -0.0102(18) -0.0264(18) -0.0183(18)
Cl3 0.072(2) 0.078(3) 0.100(3) -0.012(2) -0.026(2) -0.054(2)
Cl33 0.112(4) 0.108(4) 0.066(2) -0.074(3) -0.022(2) -0.012(2)
Cl31 0.058(2) 0.091(3) 0.145(5) -0.013(2) -0.037(3) -0.059(3)
Cl22 0.061(2) 0.117(4) 0.078(3) -0.011(2) -0.018(2) -0.037(3)
Cl5 0.089(3) 0.063(2) 0.076(3) -0.026(2) -0.002(2) -0.028(2)
Cl23 0.141(5) 0.101(4) 0.062(2) -0.061(3) 0.007(3) -0.042(2)
Cl1 0.092(3) 0.105(4) 0.088(3) -0.052(3) -0.024(3) -0.027(3)
Cl4 0.048(2) 0.071(3) 0.150(5) -0.0120(19) -0.022(3) 0.029(3)
Cl27 0.138(5) 0.115(4) 0.093(4) -0.010(4) -0.064(4) -0.047(3)
Cl32 0.176(6) 0.065(3) 0.145(5) 0.014(3) -0.110(5) -0.046(3)
Cl36 0.118(4) 0.084(3) 0.060(2) 0.014(3) -0.022(3) -0.017(2)
Cl2 0.136(5) 0.162(6) 0.079(3) -0.088(5) 0.010(3) -0.058(4)
Cl24 0.091(4) 0.145(5) 0.115(4) -0.050(4) -0.053(3) -0.017(4)
Cl7 0.117(9) 0.060(4) 0.041(3) -0.043(5) -0.008(4) -0.022(3)
Cl25 0.143(6) 0.155(6) 0.054(3) -0.049(5) 0.030(3) -0.032(3)
Cl26 0.103(4) 0.080(3) 0.252(9) 0.004(3) -0.110(5) -0.072(4)
Cl35 0.050(2) 0.087(4) 0.222(8) -0.023(2) -0.017(4) 0.030(4)
Cl34 0.056(3) 0.121(5) 0.250(9) -0.022(3) -0.006(4) -0.118(6)
N2A 0.012(3) 0.035(4) 0.016(3) -0.005(2) -0.004(2) -0.009(3)
N4B 0.016(3) 0.031(3) 0.017(3) -0.005(3) -0.004(2) -0.010(3)
N017 0.016(3) 0.029(3) 0.018(3) -0.003(2) -0.005(2) -0.007(3)
Cl13 0.147(7) 0.072(4) 0.264(11) 0.011(4) -0.093(7) -0.061(5)
N4A 0.015(3) 0.030(3) 0.018(3) -0.004(2) -0.007(2) -0.006(3)
N3B 0.017(3) 0.032(4) 0.017(3) -0.005(3) -0.007(2) -0.005(3)
N2B 0.013(3) 0.032(4) 0.019(3) -0.004(2) -0.004(2) -0.006(3)
N8A 0.016(3) 0.034(4) 0.027(3) -0.006(3) -0.007(3) -0.011(3)
N8B 0.017(3) 0.033(4) 0.020(3) -0.006(3) -0.006(2) -0.006(3)
N01E 0.012(3) 0.031(3) 0.013(3) 0.002(2) -0.004(2) -0.006(2)
N13B 0.018(3) 0.034(4) 0.021(3) -0.005(3) -0.006(2) -0.011(3)
Cl9 0.093(7) 0.135(8) 0.051(4) -0.059(6) 0.028(4) -0.055(5)
N1A 0.018(3) 0.031(4) 0.018(3) -0.007(3) -0.004(2) -0.003(3)
N12B 0.022(3) 0.030(4) 0.022(3) -0.005(3) -0.007(3) -0.009(3)
N5B 0.024(3) 0.030(4) 0.021(3) -0.006(3) -0.007(3) -0.006(3)
N7B 0.015(3) 0.031(4) 0.022(3) -0.004(3) -0.006(2) -0.004(3)
N11A 0.030(4) 0.031(4) 0.021(3) -0.008(3) -0.006(3) -0.003(3)
Cl8 0.094(6) 0.076(5) 0.065(4) -0.046(4) -0.014(4) -0.025(4)
N12A 0.024(3) 0.029(4) 0.022(3) -0.007(3) -0.005(3) -0.007(3)
N11B 0.032(4) 0.033(4) 0.022(3) -0.011(3) -0.009(3) -0.007(3)
N14B 0.026(3) 0.032(4) 0.025(3) -0.006(3) -0.008(3) -0.008(3)
N13A 0.020(3) 0.028(3) 0.023(3) -0.006(3) -0.008(3) -0.004(3)
N10A 0.022(3) 0.026(3) 0.020(3) -0.003(3) -0.003(3) -0.005(3)
N1B 0.017(3) 0.032(4) 0.016(3) -0.002(3) -0.005(2) -0.007(3)
N3A 0.014(3) 0.037(4) 0.017(3) -0.005(3) -0.006(2) -0.007(3)
N6A 0.017(3) 0.037(4) 0.023(3) -0.007(3) -0.006(3) -0.012(3)
N6B 0.016(3) 0.027(3) 0.023(3) -0.004(3) -0.006(2) -0.006(3)
N7A 0.020(3) 0.043(4) 0.023(3) -0.007(3) -0.008(3) -0.010(3)
N10B 0.022(3) 0.034(4) 0.020(3) -0.009(3) -0.009(3) -0.005(3)
N9B 0.027(4) 0.041(4) 0.024(3) -0.012(3) -0.011(3) -0.004(3)
N5A 0.033(4) 0.040(4) 0.017(3) -0.018(3) -0.004(3) -0.009(3)
N9A 0.020(3) 0.040(4) 0.024(3) -0.011(3) -0.000(3) -0.009(3)
N14A 0.033(4) 0.038(4) 0.037(4) -0.014(3) -0.000(3) -0.016(4)
C8B 0.019(4) 0.048(5) 0.027(4) 0.001(4) -0.012(3) -0.013(4)
C10A 0.017(3) 0.031(4) 0.021(4) -0.003(3) -0.003(3) -0.007(3)
C70B 0.017(3) 0.033(4) 0.019(4) -0.004(3) -0.001(3) -0.005(3)
C15A 0.022(4) 0.048(5) 0.025(4) -0.004(4) -0.016(3) -0.011(4)
C61B 0.017(3) 0.029(4) 0.025(4) 0.000(3) -0.012(3) -0.005(3)
C80B 0.033(5) 0.042(5) 0.032(5) -0.015(4) -0.003(4) -0.011(4)
C7A 0.019(3) 0.035(4) 0.020(4) -0.005(3) -0.006(3) -0.007(3)
C5A 0.021(4) 0.047(5) 0.022(4) -0.003(4) -0.011(3) -0.003(4)
C81B 0.025(4) 0.037(5) 0.027(4) -0.009(4) -0.003(3) -0.011(4)
C59A 0.019(4) 0.039(5) 0.028(4) -0.008(3) -0.007(3) -0.006(4)
C76B 0.017(3) 0.032(4) 0.026(4) -0.006(3) -0.007(3) -0.006(3)
C20B 0.014(3) 0.029(4) 0.020(3) -0.001(3) -0.008(3) -0.008(3)
C9B 0.020(4) 0.044(5) 0.027(4) -0.002(3) -0.011(3) -0.013(4)
C60A 0.022(4) 0.038(5) 0.020(4) -0.011(3) -0.005(3) -0.006(3)
C7B 0.016(3) 0.035(4) 0.026(4) -0.004(3) -0.008(3) -0.011(3)
C13B 0.017(3) 0.028(4) 0.025(4) -0.001(3) -0.004(3) -0.010(3)
C3A 0.016(3) 0.036(4) 0.019(3) -0.004(3) -0.005(3) -0.009(3)
Cl14 0.101(5) 0.126(6) 0.61(3) 0.043(4) -0.158(10) -0.195(11)
C17A 0.013(3) 0.031(4) 0.025(4) -0.004(3) -0.007(3) -0.009(3)
C8A 0.018(4) 0.046(5) 0.020(4) -0.003(3) -0.004(3) -0.010(4)
C16B 0.017(3) 0.029(4) 0.024(4) -0.006(3) -0.004(3) -0.004(3)
C10B 0.016(3) 0.036(4) 0.021(4) -0.003(3) -0.007(3) -0.007(3)
C60B 0.021(4) 0.031(4) 0.020(4) -0.007(3) -0.007(3) -0.004(3)
C69A 0.022(4) 0.025(4) 0.029(4) -0.005(3) -0.005(3) -0.009(3)
C22A 0.037(5) 0.036(5) 0.023(4) -0.012(4) -0.003(3) -0.012(3)
C53B 0.025(4) 0.027(4) 0.020(4) -0.006(3) -0.000(3) -0.008(3)
C53A 0.018(3) 0.040(5) 0.027(4) -0.007(3) -0.006(3) -0.013(4)
C24A 0.029(4) 0.056(6) 0.021(4) -0.000(4) 0.000(3) -0.019(4)
C23A 0.040(5) 0.041(5) 0.027(4) -0.000(4) -0.011(4) -0.019(4)
C14B 0.016(3) 0.038(5) 0.028(4) -0.003(3) -0.002(3) -0.008(4)
C3B 0.019(3) 0.032(4) 0.021(4) -0.004(3) -0.004(3) -0.011(3)
C33B 0.017(3) 0.045(5) 0.024(4) -0.002(3) -0.004(3) -0.014(4)
C18B 0.025(4) 0.040(5) 0.021(4) -0.003(4) -0.010(3) -0.007(3)
C52B 0.032(4) 0.029(4) 0.024(4) -0.012(3) 0.005(3) -0.014(3)
C6A 0.015(3) 0.044(5) 0.016(3) -0.005(3) -0.004(3) -0.008(3)
C14A 0.016(3) 0.051(6) 0.022(4) 0.001(4) -0.010(3) -0.011(4)
C2A 0.023(4) 0.032(4) 0.019(3) -0.009(3) -0.007(3) -0.007(3)
C77A 0.022(4) 0.031(4) 0.029(4) -0.003(3) -0.005(3) -0.011(3)
C13A 0.018(3) 0.040(5) 0.019(4) -0.006(3) -0.009(3) -0.005(3)
C21A 0.023(4) 0.031(4) 0.018(3) -0.003(3) 0.000(3) -0.012(3)
C78A 0.034(5) 0.036(5) 0.037(5) -0.010(4) -0.009(4) -0.010(4)
C58B 0.026(4) 0.042(5) 0.026(4) -0.004(4) -0.008(3) -0.006(4)
C21B 0.018(3) 0.038(5) 0.024(4) -0.005(3) -0.007(3) -0.008(3)
C62B 0.022(4) 0.036(4) 0.019(4) -0.004(3) -0.010(3) -0.004(3)
C59B 0.023(4) 0.034(5) 0.032(4) -0.006(3) -0.006(3) -0.010(4)
C17B 0.018(3) 0.033(4) 0.016(3) -0.004(3) -0.005(3) -0.007(3)
C15B 0.015(3) 0.036(4) 0.026(4) -0.003(3) -0.005(3) -0.006(3)
C69B 0.022(4) 0.034(4) 0.022(4) -0.009(3) -0.005(3) -0.006(3)
C27A 0.021(4) 0.044(5) 0.024(4) -0.005(4) -0.007(3) -0.006(4)
C76A 0.026(4) 0.035(5) 0.025(4) -0.013(3) -0.004(3) -0.009(3)
C4A 0.022(4) 0.044(5) 0.023(4) -0.002(4) -0.010(3) -0.002(4)
C16A 0.014(3) 0.038(4) 0.024(4) -0.006(3) -0.009(3) -0.007(3)
C52A 0.023(4) 0.041(5) 0.022(4) -0.008(3) -0.010(3) -0.011(3)
C74A 0.026(4) 0.041(5) 0.031(4) -0.008(4) -0.002(3) -0.016(4)
C64B 0.032(5) 0.046(5) 0.026(4) -0.004(4) -0.017(4) -0.006(4)
C19B 0.020(4) 0.039(5) 0.022(4) -0.001(3) -0.007(3) -0.007(3)
C75A 0.022(4) 0.032(4) 0.032(4) -0.006(3) -0.006(3) -0.011(4)
C45A 0.032(4) 0.041(5) 0.020(4) -0.019(4) -0.002(3) -0.013(3)
C6B 0.018(3) 0.039(5) 0.022(4) -0.006(3) -0.006(3) -0.011(3)
C71A 0.028(4) 0.032(5) 0.041(5) -0.009(4) -0.011(4) -0.004(4)
C46B 0.032(4) 0.046(5) 0.018(4) -0.020(4) -0.009(3) -0.005(3)
C78B 0.045(6) 0.050(6) 0.030(5) -0.020(5) -0.004(4) -0.021(4)
C9A 0.022(4) 0.043(5) 0.025(4) -0.007(4) -0.004(3) -0.009(4)
C46A 0.026(4) 0.058(6) 0.020(4) -0.017(4) -0.006(3) -0.015(4)
C27B 0.023(4) 0.036(5) 0.019(4) -0.002(3) -0.004(3) -0.007(3)
C28B 0.030(4) 0.048(6) 0.024(4) -0.005(4) -0.005(3) -0.018(4)
C41B 0.022(4) 0.077(9) 0.026(5) -0.011(5) -0.002(4) 0.001(5)
C45B 0.022(4) 0.035(4) 0.020(4) -0.009(3) -0.012(3) -0.004(3)
C54B 0.027(4) 0.036(5) 0.027(4) -0.009(4) -0.008(3) -0.004(4)
C4B 0.020(4) 0.042(5) 0.020(4) -0.003(3) -0.003(3) -0.013(3)
C30B 0.028(5) 0.061(7) 0.019(4) 0.003(4) -0.002(3) -0.008(4)
C39B 0.019(4) 0.040(5) 0.022(4) -0.001(3) -0.003(3) -0.013(3)
C20A 0.018(3) 0.029(4) 0.020(3) -0.007(3) -0.003(3) -0.009(3)
C24B 0.040(5) 0.065(7) 0.019(4) -0.018(5) -0.008(4) -0.004(4)
C1B 0.020(4) 0.034(4) 0.020(4) -0.009(3) -0.004(3) -0.009(3)
C68B 0.018(3) 0.024(4) 0.027(4) -0.003(3) -0.009(3) -0.003(3)
C2B 0.014(3) 0.035(4) 0.019(3) -0.005(3) 0.003(3) -0.015(3)
C68A 0.027(4) 0.026(4) 0.027(4) 0.001(3) -0.010(3) -0.002(3)
C40B 0.022(4) 0.044(5) 0.025(4) -0.004(4) -0.004(3) -0.006(4)
C55A 0.023(4) 0.059(6) 0.029(5) -0.003(4) -0.009(4) -0.017(4)
C74B 0.029(4) 0.043(5) 0.032(5) -0.009(4) -0.013(4) -0.004(4)
C5B 0.013(3) 0.043(5) 0.031(4) 0.002(3) -0.008(3) -0.017(4)
C75B 0.023(4) 0.034(4) 0.028(4) -0.011(3) -0.008(3) -0.003(3)
C11A 0.017(3) 0.039(5) 0.017(3) -0.007(3) 0.001(3) -0.013(3)
C77B 0.029(4) 0.044(5) 0.025(4) -0.012(4) -0.002(3) -0.016(4)
C80A 0.041(6) 0.048(6) 0.043(6) -0.015(5) -0.009(5) -0.023(5)
C67B 0.025(4) 0.032(4) 0.024(4) -0.006(3) -0.008(3) -0.006(3)
C79B 0.046(6) 0.042(5) 0.035(5) -0.022(5) -0.007(4) -0.008(4)
C70A 0.031(4) 0.028(4) 0.028(4) -0.009(3) -0.005(3) -0.007(3)
C19A 0.018(4) 0.039(5) 0.026(4) -0.004(3) -0.005(3) -0.010(4)
C36A 0.037(5) 0.056(7) 0.027(5) -0.002(5) 0.005(4) -0.013(5)
C12B 0.013(3) 0.037(5) 0.025(4) -0.006(3) -0.000(3) -0.007(3)
C35A 0.043(6) 0.054(7) 0.035(5) -0.021(5) -0.004(5) 0.001(5)
C29B 0.044(6) 0.055(6) 0.027(5) 0.006(5) -0.016(4) -0.023(5)
C61A 0.030(4) 0.029(4) 0.021(4) -0.009(3) 0.003(3) -0.006(3)
C42B 0.026(5) 0.097(10) 0.026(5) -0.011(6) -0.005(4) -0.022(6)
C51B 0.039(5) 0.037(5) 0.023(4) -0.018(4) -0.011(4) -0.005(3)
C11B 0.019(4) 0.034(4) 0.025(4) -0.005(3) -0.005(3) -0.011(3)
C33A 0.017(3) 0.043(5) 0.022(4) -0.004(3) -0.004(3) -0.008(4)
C86B 0.037(5) 0.033(5) 0.050(6) -0.008(4) -0.017(5) -0.007(4)
C79A 0.043(6) 0.038(5) 0.054(7) -0.009(4) -0.014(5) -0.019(5)
C47B 0.031(4) 0.049(6) 0.022(4) -0.014(4) -0.012(3) -0.005(4)
C82B 0.033(5) 0.034(5) 0.041(5) -0.007(4) -0.013(4) -0.009(4)
C51A 0.029(4) 0.046(5) 0.023(4) -0.012(4) -0.010(3) -0.010(4)
C72A 0.024(4) 0.040(5) 0.050(6) -0.005(4) -0.011(4) -0.010(5)
C1A 0.023(4) 0.032(4) 0.018(3) -0.009(3) -0.004(3) -0.007(3)
C18A 0.016(3) 0.041(5) 0.027(4) -0.005(3) -0.007(3) -0.013(4)
C25A 0.040(6) 0.056(7) 0.033(5) -0.020(5) -0.002(4) -0.017(5)
C73A 0.020(4) 0.047(6) 0.038(5) -0.004(4) 0.003(4) -0.019(4)
C83B 0.038(5) 0.049(6) 0.054(7) -0.008(5) -0.018(5) -0.024(5)
C34B 0.052(7) 0.067(8) 0.026(5) -0.027(6) -0.018(5) -0.001(5)
C55B 0.032(5) 0.049(6) 0.027(4) -0.004(4) -0.007(4) -0.012(4)
C63B 0.019(4) 0.043(5) 0.030(4) -0.001(3) -0.010(3) -0.010(4)
C49A 0.034(5) 0.063(7) 0.024(4) -0.014(5) -0.010(4) -0.015(4)
C47A 0.031(5) 0.059(6) 0.025(4) -0.013(4) -0.001(4) -0.021(4)
C65B 0.034(5) 0.052(6) 0.020(4) -0.010(4) -0.005(4) -0.006(4)
C50A 0.028(4) 0.060(6) 0.024(4) -0.010(4) -0.011(4) -0.011(4)
C26A 0.035(5) 0.039(5) 0.034(5) -0.013(4) -0.004(4) -0.016(4)
C54A 0.024(4) 0.052(6) 0.022(4) -0.010(4) -0.005(3) -0.014(4)
C57B 0.026(5) 0.054(7) 0.034(5) 0.003(4) -0.006(4) -0.012(5)
C25B 0.069(8) 0.059(7) 0.030(5) -0.036(7) -0.023(5) 0.011(5)
C81A 0.029(4) 0.046(5) 0.028(4) -0.016(4) -0.006(3) -0.013(4)
C34A 0.030(5) 0.040(5) 0.034(5) -0.006(4) -0.005(4) -0.010(4)
C36B 0.036(6) 0.092(10) 0.041(6) 0.001(6) -0.016(5) -0.034(7)
C38B 0.047(6) 0.042(6) 0.037(5) 0.004(5) -0.013(5) -0.019(5)
C66B 0.028(4) 0.035(5) 0.028(4) -0.007(4) -0.006(4) -0.003(4)
C48B 0.046(6) 0.064(7) 0.017(4) -0.022(5) -0.011(4) -0.009(4)
C30A 0.038(6) 0.072(8) 0.020(4) -0.007(5) -0.008(4) 0.003(5)
C23B 0.043(6) 0.057(7) 0.029(5) -0.003(5) -0.015(4) -0.020(5)
C67A 0.031(5) 0.046(6) 0.023(4) 0.000(4) -0.005(4) -0.004(4)
C22B 0.047(6) 0.039(5) 0.027(4) -0.007(4) -0.016(4) -0.008(4)
C39A 0.020(4) 0.097(10) 0.025(5) -0.010(5) -0.006(3) -0.023(5)
C12A 0.023(4) 0.049(5) 0.022(4) -0.009(4) -0.006(3) -0.011(4)
C31B 0.033(5) 0.059(7) 0.038(6) -0.010(5) 0.010(4) -0.007(5)
C86A 0.036(5) 0.052(6) 0.049(6) -0.016(5) 0.000(5) -0.029(5)
C50B 0.051(6) 0.045(6) 0.022(4) -0.026(5) -0.006(4) -0.008(4)
C84B 0.054(7) 0.040(6) 0.058(7) -0.013(5) -0.016(6) -0.021(5)
C48A 0.032(5) 0.061(7) 0.022(4) -0.014(5) -0.003(4) -0.018(4)
C32B 0.032(5) 0.046(6) 0.045(6) -0.011(4) 0.004(4) -0.019(5)
C44B 0.030(5) 0.057(7) 0.048(6) -0.002(5) -0.001(4) -0.033(6)
C58A 0.016(4) 0.059(6) 0.030(5) -0.007(4) -0.006(3) -0.010(4)
C63A 0.033(5) 0.053(6) 0.026(5) 0.001(5) -0.007(4) 0.002(4)
C38A 0.036(5) 0.050(6) 0.031(5) -0.012(5) 0.002(4) -0.017(4)
C37A 0.037(6) 0.059(7) 0.037(6) 0.001(5) 0.003(4) -0.026(5)
C82A 0.051(7) 0.046(6) 0.048(6) -0.022(5) -0.003(5) -0.015(5)
C43B 0.042(7) 0.089(11) 0.049(7) 0.004(7) 0.001(5) -0.043(7)
C73B 0.020(4) 0.068(8) 0.039(5) -0.000(4) -0.012(4) -0.014(5)
C32A 0.046(6) 0.052(6) 0.031(5) -0.021(5) -0.013(4) -0.001(5)
C49B 0.053(6) 0.064(7) 0.019(4) -0.032(6) -0.009(4) -0.011(4)
Cl15 0.61(3) 0.175(11) 0.179(12) -0.172(16) -0.083(16) -0.047(9)
C62A 0.034(5) 0.038(5) 0.023(4) 0.000(4) -0.003(4) -0.001(4)
C26B 0.054(7) 0.055(7) 0.032(5) -0.026(5) -0.019(5) -0.006(5)
C37B 0.049(7) 0.075(9) 0.061(8) 0.003(6) -0.026(6) -0.041(7)
C56A 0.019(4) 0.078(8) 0.036(5) 0.007(5) -0.012(4) -0.019(6)
C71B 0.023(4) 0.050(6) 0.026(4) -0.001(4) 0.002(3) -0.006(4)
C85B 0.041(6) 0.036(5) 0.072(8) -0.008(4) -0.025(6) -0.015(5)
C28A 0.056(7) 0.047(6) 0.032(5) -0.005(5) -0.020(5) -0.010(5)
C66A 0.037(6) 0.064(8) 0.023(5) 0.019(5) -0.004(4) -0.004(5)
C29A 0.052(7) 0.081(9) 0.030(5) -0.002(7) -0.016(5) -0.023(6)
C10 0.041(6) 0.039(6) 0.056(7) -0.010(5) -0.010(5) -0.011(5)
C72B 0.025(5) 0.065(8) 0.039(6) -0.007(5) -0.000(4) -0.009(5)
C31A 0.060(8) 0.059(8) 0.035(6) -0.026(6) -0.017(5) 0.014(5)
C56B 0.034(5) 0.058(7) 0.035(5) 0.005(5) -0.004(4) -0.013(5)
C57A 0.027(5) 0.071(8) 0.034(5) -0.002(5) -0.005(4) -0.016(5)
C85A 0.063(9) 0.090(11) 0.078(10) -0.037(8) -0.014(8) -0.047(9)
C9 0.059(8) 0.055(7) 0.058(8) -0.032(6) -0.019(6) -0.006(6)
C83A 0.066(9) 0.042(6) 0.072(9) -0.020(6) -0.011(7) -0.022(6)
C84A 0.079(10) 0.067(9) 0.079(10) -0.039(8) 0.003(8) -0.045(8)
C64A 0.041(6) 0.069(8) 0.022(5) 0.004(6) -0.005(4) 0.003(5)
C11 0.064(8) 0.061(8) 0.055(7) -0.018(6) -0.011(6) -0.025(6)
C43A 0.042(7) 0.16(2) 0.068(11) 0.005(10) -0.019(7) -0.078(13)
C40A 0.059(8) 0.124(14) 0.021(5) -0.051(9) -0.018(5) 0.015(7)
C35B 0.047(7) 0.104(12) 0.021(5) -0.027(7) -0.007(5) -0.006(6)
C65A 0.043(7) 0.078(10) 0.034(6) 0.008(6) -0.000(5) 0.012(6)
C2 0.044(7) 0.043(7) 0.085(10) -0.008(5) -0.011(6) -0.007(6)
C44A 0.048(8) 0.131(16) 0.068(10) 0.014(9) -0.017(7) -0.072(11)
C42A 0.061(10) 0.22(3) 0.028(7) -0.052(13) -0.013(6) -0.034(11)
C3 0.12(2) 0.063(12) 0.014(7) -0.070(13) 0.015(9) -0.013(7)
C12 0.092(13) 0.053(9) 0.130(17) -0.009(8) 0.009(10) -0.043(10)
C8 0.068(10) 0.056(8) 0.090(11) -0.011(7) -0.015(8) -0.029(8)
C41A 0.071(11) 0.23(3) 0.034(8) -0.077(16) -0.029(8) 0.048(12)
C1 0.054(8) 0.076(10) 0.127(14) -0.008(7) -0.023(9) -0.060(10)
C5 0.13(2) 0.072(12) 0.17(2) -0.006(11) -0.053(14) -0.064(12)
Cl12 0.147(11) 0.198(13) 0.196(13) -0.114(10) 0.095(10) -0.149(12)
Cl10 0.100(8) 0.138(10) 0.223(16) -0.003(7) -0.063(9) -0.086(10)
Cl11 0.122(10) 0.161(13) 0.143(12) -0.046(9) -0.017(8) 0.032(10)
C4 0.12(3) 0.17(3) 0.23(4) -0.054(18) 0.018(18) -0.058(18)
Cl40 0.144(19) 0.103(15) 0.31(4) 0.023(12) -0.13(2) -0.064(17)
C14 0.10(3) 0.09(3) 0.20(4) 0.027(17) -0.06(2) -0.042(19)
Cl41 0.099(10) 0.063(7) 0.101(11) -0.004(6) -0.006(8) -0.049(7)
Cl42 0.085(10) 0.075(9) 0.126(14) 0.003(7) -0.015(9) -0.033(8)
Cl20 0.084(3) 0.0538(19) 0.056(2) 0.0015(18) -0.0188(18) -0.0179(16)
Cl19 0.046(2) 0.114(4) 0.105(4) -0.020(2) -0.028(2) 0.031(3)
C7 0.079(10) 0.040(7) 0.058(8) -0.006(6) 0.009(7) -0.013(6)
Cl21 0.063(3) 0.092(3) 0.234(8) -0.006(2) -0.030(4) -0.104(5)
Cl17 0.049(2) 0.102(3) 0.079(3) -0.013(2) -0.0246(19) 0.013(2)
Cl18 0.107(4) 0.076(3) 0.093(3) -0.033(3) 0.007(3) -0.051(3)
C6 0.028(5) 0.056(7) 0.055(7) -0.004(4) -0.005(4) -0.029(6)
Cl16 0.0566(18) 0.0625(19) 0.0414(15) 0.0064(15) -0.0090(13) -0.0211(14)
I6A 0.040(2) 0.125(5) 0.081(4) 0.005(3) -0.025(2) -0.037(4)
I5A 0.038(2) 0.142(5) 0.112(4) 0.025(2) -0.049(2) -0.083(4)
I4A 0.058(3) 0.165(7) 0.119(5) 0.013(3) -0.029(3) -0.089(5)
Cl37 0.177(14) 0.241(19) 0.51(3) 0.104(12) -0.252(19) -0.23(2)
C13 0.33(5) 0.19(4) 0.40(4) -0.02(2) -0.19(2) -0.15(2)
Cl38 0.163(12) 0.093(7) 0.29(2) -0.015(7) -0.150(14) -0.059(10)
Cl39 0.43(3) 0.131(13) 0.35(3) 0.036(16) -0.25(2) -0.115(17)
I3A 0.041(4) 0.179(11) 0.126(8) 0.019(4) -0.026(4) -0.099(7)
I2A 0.037(3) 0.153(10) 0.107(6) 0.017(3) -0.042(3) -0.086(7)
I1A 0.034(2) 0.115(6) 0.070(4) 0.009(3) -0.028(2) -0.055(4)
C15 0.08(2) 0.21(3) 0.11(2) -0.041(14) -0.034(14) -0.071(16)
Cl 0.067(8) 0.184(19) 0.105(11) -0.028(9) -0.030(8) -0.040(11)
Cl1A 0.099(15) 0.48(5) 0.38(4) -0.06(2) -0.11(2) -0.19(3)
Cl1B 0.18(2) 0.25(2) 0.165(17) -0.088(13) -0.037(13) -0.096(15)
C17 0.13(4) 0.27(4) 0.24(4) -0.09(2) 0.01(2) -0.13(2)
Cl9A 0.061(8) 0.192(18) 0.60(5) -0.018(10) -0.008(16) -0.26(2)
Cl8A 0.27(3) 0.52(5) 0.163(19) -0.20(3) -0.01(2) -0.19(3)
Cl7A 0.110(15) 0.22(2) 0.074(10) -0.071(16) 0.021(9) -0.036(13)

loop_
_atom_type_symbol
_atom_type_scat_dispersion_real
_atom_type_scat_dispersion_imag
_atom_type_scat_Cromer_Mann_a1
_atom_type_scat_Cromer_Mann_a2
_atom_type_scat_Cromer_Mann_a3
_atom_type_scat_Cromer_Mann_a4
_atom_type_scat_Cromer_Mann_b1
_atom_type_scat_Cromer_Mann_b2
_atom_type_scat_Cromer_Mann_b3
_atom_type_scat_Cromer_Mann_b4
_atom_type_scat_Cromer_Mann_c
_atom_type_scat_source
_atom_type_scat_dispersion_source
C 0.00347 0.00161 2.31000 1.02000 1.58860 0.86500 20.84390 10.20750 0.56870 51.65120 0.215599998832 'International Tables Volume C Table 6.1.1.4 (pp. 500-502)' 'Henke, Gullikson and Davis, At. Data and Nucl. Data Tables, 1993, 54, 2'
Cl 0.14873 0.16029 11.46040 7.19640 6.25560 1.64550 0.01040 1.16620 18.51940 47.77840 -9.55739974976 'International Tables Volume C Table 6.1.1.4 (pp. 500-502)' 'Henke, Gullikson and Davis, At. Data and Nucl. Data Tables, 1993, 54, 2'
I -0.41187 1.83264 20.14720 18.99490 7.51380 2.27350 4.34700 0.38140 27.76600 66.87760 4.07119989395 'International Tables Volume C Table 6.1.1.4 (pp. 500-502)' 'Henke, Gullikson and Davis, At. Data and Nucl. Data Tables, 1993, 54, 2'
H 0.00000 0.00000 0.49300 0.32291 0.14019 0.04081 10.51090 26.12570 3.14236 57.79970 0.0030380000826 'International Tables Volume C Table 6.1.1.4 (pp. 500-502)' 'Henke, Gullikson and Davis, At. Data and Nucl. Data Tables, 1993, 54, 2'
N 0.00653 0.00323 12.21260 3.13220 2.01250 1.16630 0.00570 9.89330 28.99750 0.58260 -11.5290002823 'International Tables Volume C Table 6.1.1.4 (pp. 500-502)' 'Henke, Gullikson and Davis, At. Data and Nucl. Data Tables, 1993, 54, 2'
Fe 0.35822 0.84933 11.76950 7.35730 3.52220 2.30450 4.76110 0.30720 15.35350 76.88050 1.03690004349 'International Tables Volume C Table 6.1.1.4 (pp. 500-502)' 'Henke, Gullikson and Davis, At. Data and Nucl. Data Tables, 1993, 54, 2'

loop_
_geom_angle_atom_site_label_1
_geom_angle_atom_site_label_2
_geom_angle_atom_site_label_3
_geom_angle
_geom_angle_site_symmetry_1
_geom_angle_site_symmetry_3
_geom_angle_publ_flag
I3 I2 I1 176.66(8) . . ?
I6 I5 I4 176.51(4) . . ?
N017 Fe1A N2A 92.1(3) . . ?
N4A Fe1A N2A 173.4(3) . . ?
N4A Fe1A N017 94.5(3) . . ?
N1A Fe1A N2A 84.3(3) . . ?
N1A Fe1A N017 93.7(3) . . ?
N1A Fe1A N4A 95.2(3) . . ?
N13A Fe1A N2A 86.6(3) . . ?
N13A Fe1A N017 178.7(3) . . ?
N13A Fe1A N4A 86.8(3) . . ?
N13A Fe1A N1A 86.1(3) . . ?
N3A Fe1A N2A 95.3(3) . . ?
N3A Fe1A N017 94.5(3) . . ?
N3A Fe1A N4A 84.4(3) . . ?
N3A Fe1A N1A 171.9(3) . . ?
N3A Fe1A N13A 85.8(3) . . ?
N3B Fe1B N4B 95.2(3) . . ?
N2B Fe1B N4B 173.7(3) . . ?
N2B Fe1B N3B 84.6(3) . . ?
N01E Fe1B N4B 93.3(3) . . ?
N01E Fe1B N3B 93.6(3) . . ?
N01E Fe1B N2B 93.1(3) . . ?
N13B Fe1B N4B 86.1(3) . . ?
N13B Fe1B N3B 86.5(3) . . ?
N13B Fe1B N2B 87.6(3) . . ?
N13B Fe1B N01E 179.3(3) . . ?
N1B Fe1B N4B 84.4(3) . . ?
N1B Fe1B N3B 172.5(3) . . ?
N1B Fe1B N2B 95.0(3) . . ?
N1B Fe1B N01E 93.9(3) . . ?
N1B Fe1B N13B 85.9(3) . . ?
N8A Fe2A N017 93.7(3) . . ?
N12A Fe2A N017 91.7(3) . . ?
N12A Fe2A N8A 174.5(3) . . ?
N10A Fe2A N017 93.6(3) . . ?
N10A Fe2A N8A 90.4(3) . . ?
N10A Fe2A N12A 89.3(3) . . ?
N6A Fe2A N017 93.2(3) . . ?
N6A Fe2A N8A 89.5(3) . . ?
N6A Fe2A N12A 90.2(3) . . ?
N6A Fe2A N10A 173.3(3) . . ?
N14A Fe2A N017 177.7(3) . . ?
N14A Fe2A N8A 86.9(3) . . ?
N14A Fe2A N12A 87.6(3) . . ?
N14A Fe2A N10A 88.6(3) . . ?
N14A Fe2A N6A 84.6(3) . . ?
N01E Fe2B N8B 93.8(3) . . ?
N12B Fe2B N8B 174.1(3) . . ?
N12B Fe2B N01E 92.0(3) . . ?
N14B Fe2B N8B 87.4(3) . . ?
N14B Fe2B N01E 178.7(3) . . ?
N14B Fe2B N12B 86.7(3) . . ?
N6B Fe2B N8B 90.5(3) . . ?
N6B Fe2B N01E 93.1(3) . . ?
N6B Fe2B N12B 89.6(3) . . ?
N6B Fe2B N14B 87.1(3) . . ?
N10B Fe2B N8B 88.7(3) . . ?
N10B Fe2B N01E 93.5(3) . . ?
N10B Fe2B N12B 90.6(3) . . ?
N10B Fe2B N14B 86.3(3) . . ?
N10B Fe2B N6B 173.3(3) . . ?
C10A N2A Fe1A 139.9(6) . . ?
C7A N2A Fe1A 111.2(5) . . ?
C7A N2A C10A 108.4(7) . . ?
C3B N4B Fe1B 140.3(6) . . ?
C6B N4B Fe1B 111.2(5) . . ?
C6B N4B C3B 108.2(7) . . ?
Fe2A N017 Fe1A 178.8(5) . . ?
C17A N4A Fe1A 111.1(5) . . ?
C20A N4A Fe1A 140.8(5) . . ?
C20A N4A C17A 108.0(7) . . ?
C20B N3B Fe1B 140.8(6) . . ?
C17B N3B Fe1B 110.6(5) . . ?
C17B N3B C20B 108.6(6) . . ?
C13B N2B Fe1B 140.4(6) . . ?
C16B N2B Fe1B 111.1(5) . . ?
C16B N2B C13B 107.5(7) . . ?
C60A N8A Fe2A 125.9(6) . . ?
C53A N8A Fe2A 126.3(6) . . ?
C53A N8A C60A 107.7(7) . . ?
C76B N8B Fe2B 126.0(6) . . ?
C69B N8B Fe2B 125.1(6) . . ?
C69B N8B C76B 108.9(7) . . ?
Fe2B N01E Fe1B 179.1(4) . . ?
C81B N13B Fe1B 122.3(6) . . ?
C77B N13B Fe1B 121.0(6) . . ?
C77B N13B C81B 116.7(8) . . ?
C3A N1A Fe1A 140.2(6) . . ?
C6A N1A Fe1A 110.4(5) . . ?
C6A N1A C3A 109.4(7) . . ?
C60B N12B Fe2B 126.8(6) . . ?
C53B N12B Fe2B 125.9(6) . . ?
C53B N12B C60B 107.4(7) . . ?
C60B N5B C61B 122.5(7) . . ?
C68B N7B C69B 122.7(7) . . ?
C68A N11A C69A 122.6(8) . . ?
C69A N12A Fe2A 125.7(6) . . ?
C76A N12A Fe2A 126.1(6) . . ?
C76A N12A C69A 108.0(7) . . ?
C52B N11B C53B 121.8(8) . . ?
C86B N14B Fe2B 120.1(7) . . ?
C82B N14B Fe2B 122.2(7) . . ?
C82B N14B C86B 117.6(9) . . ?
C77A N13A Fe1A 120.1(6) . . ?
C81A N13A Fe1A 121.8(6) . . ?
C81A N13A C77A 118.1(8) . . ?
C68A N10A Fe2A 126.8(6) . . ?
C61A N10A Fe2A 125.5(6) . . ?
C61A N10A C68A 107.6(7) . . ?
C7B N1B Fe1B 111.2(5) . . ?
C10B N1B Fe1B 140.8(6) . . ?
C10B N1B C7B 107.9(7) . . ?
C13A N3A Fe1A 140.8(6) . . ?
C16A N3A Fe1A 111.5(5) . . ?
C16A N3A C13A 107.6(7) . . ?
C52A N6A Fe2A 125.4(6) . . ?
C45A N6A Fe2A 125.4(6) . . ?
C45A N6A C52A 109.2(7) . . ?
C61B N6B Fe2B 125.9(6) . . ?
C68B N6B Fe2B 127.1(6) . . ?
C68B N6B C61B 107.0(7) . . ?
C52A N7A C53A 121.0(8) . . ?
C52B N10B Fe2B 125.4(6) . . ?
C45B N10B Fe2B 128.0(6) . . ?
C45B N10B C52B 106.6(7) . . ?
C45B N9B C76B 121.6(8) . . ?
C45A N5A C76A 122.7(8) . . ?
C61A N9A C60A 122.8(8) . . ?
C86A N14A Fe2A 122.5(8) . . ?
C82A N14A Fe2A 118.4(8) . . ?
C82A N14A C86A 119.0(10) . . ?
C9B C8B H8B 127.2(5) . . ?
C7B C8B H8B 127.2(5) . . ?
C7B C8B C9B 105.5(7) . . ?
C9A C10A N2A 106.6(7) . . ?
C11A C10A N2A 130.0(7) . . ?
C11A C10A C9A 123.4(8) . . ?
C75B C70B C69B 106.8(7) . . ?
C71B C70B C69B 131.3(8) . . ?
C71B C70B C75B 121.9(8) . . ?
C14A C15A H15A 127.3(5) . . ?
C16A C15A H15A 127.3(5) . . ?
C16A C15A C14A 105.4(7) . . ?
N6B C61B N5B 127.2(8) . . ?
C62B C61B N5B 123.3(7) . . ?
C62B C61B N6B 109.3(7) . . ?
C81B C80B H80B 120.4(6) . . ?
C79B C80B H80B 120.4(6) . . ?
C79B C80B C81B 119.2(9) . . ?
C8A C7A N2A 111.1(7) . . ?
C6A C7A N2A 115.7(7) . . ?
C6A C7A C8A 133.2(8) . . ?
C6A C5A H5A 127.0(5) . . ?
C4A C5A H5A 127.0(5) . . ?
C4A C5A C6A 106.1(8) . . ?
C80B C81B N13B 123.8(9) . . ?
H81B C81B N13B 118.1(5) . . ?
H81B C81B C80B 118.1(6) . . ?
C54A C59A C60A 106.5(8) . . ?
C58A C59A C60A 132.8(9) . . ?
C58A C59A C54A 120.8(9) . . ?
N9B C76B N8B 128.5(8) . . ?
C75B C76B N8B 108.9(7) . . ?
C75B C76B N9B 122.3(8) . . ?
C19B C20B N3B 106.9(7) . . ?
C1B C20B N3B 130.4(7) . . ?
C1B C20B C19B 122.7(7) . . ?
H9B C9B C8B 125.5(5) . . ?
C10B C9B C8B 108.9(8) . . ?
C10B C9B H9B 125.5(5) . . ?
N9A C60A N8A 127.3(8) . . ?
C59A C60A N8A 109.7(7) . . ?
C59A C60A N9A 123.0(8) . . ?
C8B C7B N1B 110.5(7) . . ?
C6B C7B N1B 115.3(7) . . ?
C6B C7B C8B 134.2(8) . . ?
C14B C13B N2B 107.4(7) . . ?
C12B C13B N2B 129.6(7) . . ?
C12B C13B C14B 122.5(8) . . ?
C2A C3A N1A 131.1(7) . . ?
C4A C3A N1A 106.5(7) . . ?
C4A C3A C2A 122.5(8) . . ?
C16A C17A N4A 116.7(7) . . ?
C18A C17A N4A 111.0(7) . . ?
C18A C17A C16A 132.3(7) . . ?
H8A C8A C7A 127.4(5) . . ?
C9A C8A C7A 105.2(8) . . ?
C9A C8A H8A 127.4(5) . . ?
C17B C16B N2B 115.6(7) . . ?
C15B C16B N2B 110.5(7) . . ?
C15B C16B C17B 133.9(8) . . ?
C9B C10B N1B 107.1(7) . . ?
C11B C10B N1B 129.9(7) . . ?
C11B C10B C9B 123.0(8) . . ?
N5B C60B N12B 126.8(8) . . ?
C59B C60B N12B 109.8(7) . . ?
C59B C60B N5B 123.2(8) . . ?
N12A C69A N11A 127.1(8) . . ?
C70A C69A N11A 123.4(8) . . ?
C70A C69A N12A 109.3(8) . . ?
C23A C22A H22A 120.3(6) . . ?
C21A C22A H22A 120.3(5) . . ?
C21A C22A C23A 119.5(9) . . ?
N11B C53B N12B 128.2(8) . . ?
C54B C53B N12B 109.4(8) . . ?
C54B C53B N11B 122.4(8) . . ?
N7A C53A N8A 127.3(8) . . ?
C54A C53A N8A 110.1(8) . . ?
C54A C53A N7A 122.4(8) . . ?
C23A C24A H24A 119.8(6) . . ?
C25A C24A H24A 119.8(6) . . ?
C25A C24A C23A 120.3(9) . . ?
C24A C23A C22A 120.1(9) . . ?
H23A C23A C22A 120.0(6) . . ?
H23A C23A C24A 120.0(6) . . ?
H14B C14B C13B 125.8(5) . . ?
C15B C14B C13B 108.4(8) . . ?
C15B C14B H14B 125.8(5) . . ?
C4B C3B N4B 106.8(7) . . ?
C2B C3B N4B 129.9(7) . . ?
C2B C3B C4B 123.4(7) . . ?
C34B C33B C11B 122.1(10) . . ?
C38B C33B C11B 118.7(9) . . ?
C38B C33B C34B 119.2(10) . . ?
C17B C18B H18B 126.9(5) . . ?
C19B C18B H18B 126.9(5) . . ?
C19B C18B C17B 106.2(8) . . ?
N10B C52B N11B 127.8(9) . . ?
C51B C52B N11B 122.5(8) . . ?
C51B C52B N10B 109.6(8) . . ?
C7A C6A N1A 118.2(7) . . ?
C5A C6A N1A 109.7(7) . . ?
C5A C6A C7A 132.1(8) . . ?
H14A C14A C15A 125.8(5) . . ?
C13A C14A C15A 108.5(7) . . ?
C13A C14A H14A 125.8(5) . . ?
C27A C2A C3A 113.5(7) . . ?
C1A C2A C3A 130.4(8) . . ?
C1A C2A C27A 116.1(7) . . ?
H77A C77A N13A 119.3(5) . . ?
C78A C77A N13A 121.5(9) . . ?
C78A C77A H77A 119.3(6) . . ?
C14A C13A N3A 107.5(7) . . ?
C12A C13A N3A 130.0(7) . . ?
C12A C13A C14A 122.5(8) . . ?
C1A C21A C22A 119.0(8) . . ?
C26A C21A C22A 119.3(8) . . ?
C26A C21A C1A 121.5(8) . . ?
H78A C78A C77A 119.9(6) . . ?
C79A C78A C77A 120.2(10) . . ?
C79A C78A H78A 119.9(7) . . ?
C59B C58B H58B 121.8(6) . . ?
C57B C58B H58B 121.8(6) . . ?
C57B C58B C59B 116.5(9) . . ?
C22B C21B C1B 121.6(9) . . ?
C26B C21B C1B 119.8(9) . . ?
C26B C21B C22B 118.6(9) . . ?
C67B C62B C61B 106.9(7) . . ?
C63B C62B C61B 132.5(8) . . ?
C63B C62B C67B 120.6(8) . . ?
C58B C59B C60B 132.7(9) . . ?
C54B C59B C60B 106.4(8) . . ?
C54B C59B C58B 121.0(9) . . ?
C16B C17B N3B 117.5(7) . . ?
C18B C17B N3B 110.3(7) . . ?
C18B C17B C16B 132.2(8) . . ?
C14B C15B C16B 106.2(7) . . ?
H15B C15B C16B 126.9(5) . . ?
H15B C15B C14B 126.9(5) . . ?
N7B C69B N8B 128.1(8) . . ?
C70B C69B N8B 108.9(7) . . ?
C70B C69B N7B 122.9(8) . . ?
C32A C27A C2A 118.8(9) . . ?
C28A C27A C2A 121.8(10) . . ?
C28A C27A C32A 119.2(10) . . ?
N5A C76A N12A 126.8(8) . . ?
C75A C76A N12A 110.2(8) . . ?
C75A C76A N5A 123.0(8) . . ?
C3A C4A C5A 108.4(8) . . ?
H4A C4A C5A 125.8(5) . . ?
H4A C4A C3A 125.8(5) . . ?
C15A C16A N3A 111.0(8) . . ?
C17A C16A N3A 116.3(7) . . ?
C17A C16A C15A 132.8(8) . . ?
N7A C52A N6A 129.0(8) . . ?
C51A C52A N6A 109.3(8) . . ?
C51A C52A N7A 121.4(8) . . ?
C75A C74A H74A 121.6(6) . . ?
C73A C74A H74A 121.6(6) . . ?
C73A C74A C75A 116.9(9) . . ?
C63B C64B H64B 119.7(5) . . ?
C65B C64B H64B 119.7(6) . . ?
C65B C64B C63B 120.5(8) . . ?
C18B C19B C20B 108.1(8) . . ?
H19B C19B C20B 126.0(5) . . ?
H19B C19B C18B 126.0(5) . . ?
C74A C75A C76A 132.9(9) . . ?
C70A C75A C76A 105.4(8) . . ?
C70A C75A C74A 121.7(9) . . ?
N5A C45A N6A 128.0(8) . . ?
C46A C45A N6A 108.0(8) . . ?
C46A C45A N5A 123.9(8) . . ?
C7B C6B N4B 117.5(7) . . ?
C5B C6B N4B 111.1(7) . . ?
C5B C6B C7B 131.4(8) . . ?
C70A C71A H71A 120.9(6) . . ?
C72A C71A H71A 120.9(6) . . ?
C72A C71A C70A 118.3(10) . . ?
C51B C46B C45B 106.9(8) . . ?
C47B C46B C45B 134.1(9) . . ?
C47B C46B C51B 118.9(9) . . ?
C77B C78B H78B 120.7(6) . . ?
C79B C78B H78B 120.7(6) . . ?
C79B C78B C77B 118.6(9) . . ?
C8A C9A C10A 108.7(8) . . ?
H9A C9A C10A 125.7(5) . . ?
H9A C9A C8A 125.7(5) . . ?
C51A C46A C45A 107.7(8) . . ?
C47A C46A C45A 131.7(10) . . ?
C47A C46A C51A 120.5(9) . . ?
C2B C27B C28B 119.2(8) . . ?
C32B C27B C28B 118.2(9) . . ?
C32B C27B C2B 122.6(9) . . ?
H28B C28B C27B 119.7(6) . . ?
C29B C28B C27B 120.7(10) . . ?
C29B C28B H28B 119.7(7) . . ?
C40B C41B H41B 119.8(8) . . ?
C42B C41B H41B 119.8(7) . . ?
C42B C41B C40B 120.3(12) . . ?
N9B C45B N10B 126.0(8) . . ?
C46B C45B N10B 111.0(8) . . ?
C46B C45B N9B 123.0(8) . . ?
C59B C54B C53B 107.1(8) . . ?
C55B C54B C53B 130.6(9) . . ?
C55B C54B C59B 122.3(9) . . ?
H4B C4B C3B 125.5(5) . . ?
C5B C4B C3B 109.1(7) . . ?
C5B C4B H4B 125.5(5) . . ?
C29B C30B H30B 119.3(7) . . ?
C31B C30B H30B 119.3(6) . . ?
C31B C30B C29B 121.5(10) . . ?
C12B C39B C40B 120.6(9) . . ?
C44B C39B C40B 119.3(9) . . ?
C44B C39B C12B 120.0(9) . . ?
C19A C20A N4A 107.2(7) . . ?
C1A C20A N4A 129.4(7) . . ?
C1A C20A C19A 123.2(7) . . ?
C25B C24B H24B 120.7(6) . . ?
C23B C24B H24B 120.7(6) . . ?
C23B C24B C25B 118.6(9) . . ?
C21B C1B C20B 113.2(7) . . ?
C2B C1B C20B 130.8(8) . . ?
C2B C1B C21B 116.0(7) . . ?
N6B C68B N7B 126.1(8) . . ?
C67B C68B N7B 122.2(8) . . ?
C67B C68B N6B 111.5(7) . . ?
C27B C2B C3B 111.9(7) . . ?
C1B C2B C3B 131.8(7) . . ?
C1B C2B C27B 116.2(7) . . ?
N10A C68A N11A 126.8(8) . . ?
C67A C68A N11A 123.8(8) . . ?
C67A C68A N10A 109.2(8) . . ?
C39B C40B C41B 120.7(11) . . ?
H40B C40B C41B 119.7(8) . . ?
H40B C40B C39B 119.7(6) . . ?
C54A C55A H55A 121.4(6) . . ?
C56A C55A H55A 121.4(6) . . ?
C56A C55A C54A 117.2(9) . . ?
C75B C74B H74B 120.9(6) . . ?
C73B C74B H74B 120.9(6) . . ?
C73B C74B C75B 118.1(9) . . ?
C4B C5B C6B 104.8(7) . . ?
H5B C5B C6B 127.6(5) . . ?
H5B C5B C4B 127.6(5) . . ?
C76B C75B C70B 106.4(7) . . ?
C74B C75B C70B 120.9(9) . . ?
C74B C75B C76B 132.6(9) . . ?
C33A C11A C10A 112.4(7) . . ?
C12A C11A C10A 131.0(7) . . ?
C12A C11A C33A 116.5(7) . . ?
C78B C77B N13B 124.1(9) . . ?
H77B C77B N13B 117.9(5) . . ?
H77B C77B C78B 117.9(6) . . ?
C79A C80A H80A 121.0(7) . . ?
C81A C80A H80A 121.0(6) . . ?
C81A C80A C79A 118.1(10) . . ?
C68B C67B C62B 105.2(7) . . ?
C66B C67B C62B 121.8(8) . . ?
C66B C67B C68B 132.9(8) . . ?
C78B C79B C80B 117.6(10) . . ?
H79B C79B C80B 121.2(6) . . ?
H79B C79B C78B 121.2(6) . . ?
C75A C70A C69A 106.9(8) . . ?
C71A C70A C69A 133.2(9) . . ?
C71A C70A C75A 119.7(9) . . ?
H19A C19A C20A 125.9(5) . . ?
C18A C19A C20A 108.2(8) . . ?
C18A C19A H19A 125.9(5) . . ?
C35A C36A H36A 119.7(7) . . ?
C37A C36A H36A 119.7(7) . . ?
C37A C36A C35A 120.6(10) . . ?
C39B C12B C13B 113.6(7) . . ?
C11B C12B C13B 130.6(8) . . ?
C11B C12B C39B 115.8(8) . . ?
H35A C35A C36A 120.0(7) . . ?
C34A C35A C36A 120.0(11) . . ?
C34A C35A H35A 120.0(7) . . ?
C30B C29B C28B 119.7(11) . . ?
H29B C29B C28B 120.2(7) . . ?
H29B C29B C30B 120.2(7) . . ?
N9A C61A N10A 127.5(8) . . ?
C62A C61A N10A 110.2(8) . . ?
C62A C61A N9A 122.2(8) . . ?
H42B C42B C41B 119.6(7) . . ?
C43B C42B C41B 120.8(11) . . ?
C43B C42B H42B 119.6(7) . . ?
C46B C51B C52B 105.5(8) . . ?
C50B C51B C52B 131.8(10) . . ?
C50B C51B C46B 122.7(9) . . ?
C33B C11B C10B 113.3(7) . . ?
C12B C11B C10B 131.6(8) . . ?
C12B C11B C33B 114.9(8) . . ?
C34A C33A C11A 121.4(9) . . ?
C38A C33A C11A 120.3(9) . . ?
C38A C33A C34A 118.3(9) . . ?
H86B C86B N14B 119.1(6) . . ?
C85B C86B N14B 121.8(10) . . ?
C85B C86B H86B 119.1(7) . . ?
C80A C79A C78A 118.2(10) . . ?
H79A C79A C78A 120.9(7) . . ?
H79A C79A C80A 120.9(7) . . ?
H47B C47B C46B 120.6(6) . . ?
C48B C47B C46B 118.8(10) . . ?
C48B C47B H47B 120.6(6) . . ?
H82B C82B N14B 118.4(6) . . ?
C83B C82B N14B 123.3(10) . . ?
C83B C82B H82B 118.4(6) . . ?
C46A C51A C52A 105.5(8) . . ?
C50A C51A C52A 132.1(9) . . ?
C50A C51A C46A 122.4(9) . . ?
H72A C72A C71A 119.5(6) . . ?
C73A C72A C71A 121.1(9) . . ?
C73A C72A H72A 119.5(6) . . ?
C21A C1A C2A 116.1(7) . . ?
C20A C1A C2A 132.4(8) . . ?
C20A C1A C21A 111.5(7) . . ?
C19A C18A C17A 105.6(7) . . ?
H18A C18A C17A 127.2(5) . . ?
H18A C18A C19A 127.2(5) . . ?
H25A C25A C24A 119.6(6) . . ?
C26A C25A C24A 120.8(10) . . ?
C26A C25A H25A 119.6(7) . . ?
C72A C73A C74A 122.4(9) . . ?
H73A C73A C74A 118.8(6) . . ?
H73A C73A C72A 118.8(6) . . ?
H83B C83B C82B 120.9(6) . . ?
C84B C83B C82B 118.2(10) . . ?
C84B C83B H83B 120.9(7) . . ?
H34B C34B C33B 121.3(7) . . ?
C35B C34B C33B 117.4(13) . . ?
C35B C34B H34B 121.3(9) . . ?
H55B C55B C54B 121.8(6) . . ?
C56B C55B C54B 116.4(10) . . ?
C56B C55B H55B 121.8(7) . . ?
C64B C63B C62B 117.8(8) . . ?
H63B C63B C62B 121.1(5) . . ?
H63B C63B C64B 121.1(5) . . ?
C50A C49A H49A 119.5(6) . . ?
C48A C49A H49A 119.5(6) . . ?
C48A C49A C50A 121.0(9) . . ?
H47A C47A C46A 121.3(6) . . ?
C48A C47A C46A 117.3(10) . . ?
C48A C47A H47A 121.3(6) . . ?
H65B C65B C64B 119.1(6) . . ?
C66B C65B C64B 121.8(9) . . ?
C66B C65B H65B 119.1(6) . . ?
C49A C50A C51A 117.1(10) . . ?
H50A C50A C51A 121.5(6) . . ?
H50A C50A C49A 121.5(6) . . ?
C25A C26A C21A 120.0(10) . . ?
H26A C26A C21A 120.0(5) . . ?
H26A C26A C25A 120.0(6) . . ?
C53A C54A C59A 106.1(8) . . ?
C55A C54A C59A 120.9(9) . . ?
C55A C54A C53A 133.0(9) . . ?
H57B C57B C58B 119.1(6) . . ?
C56B C57B C58B 121.8(10) . . ?
C56B C57B H57B 119.1(6) . . ?
H25B C25B C24B 119.4(6) . . ?
C26B C25B C24B 121.1(11) . . ?
C26B C25B H25B 119.4(7) . . ?
C80A C81A N13A 123.9(9) . . ?
H81A C81A N13A 118.0(5) . . ?
H81A C81A C80A 118.0(6) . . ?
C33A C34A C35A 120.8(11) . . ?
H34A C34A C35A 119.6(7) . . ?
H34A C34A C33A 119.6(6) . . ?
C37B C36B H36B 120.4(8) . . ?
C35B C36B H36B 120.4(8) . . ?
C35B C36B C37B 119.2(12) . . ?
H38B C38B C33B 119.7(6) . . ?
C37B C38B C33B 120.6(12) . . ?
C37B C38B H38B 119.7(9) . . ?
C65B C66B C67B 117.2(9) . . ?
H66B C66B C67B 121.4(6) . . ?
H66B C66B C65B 121.4(6) . . ?
H48B C48B C47B 119.4(6) . . ?
C49B C48B C47B 121.2(9) . . ?
C49B C48B H48B 119.4(6) . . ?
C29A C30A H30A 120.7(7) . . ?
C31A C30A H30A 120.7(7) . . ?
C31A C30A C29A 118.7(10) . . ?
H23B C23B C24B 119.7(6) . . ?
C22B C23B C24B 120.6(11) . . ?
C22B C23B H23B 119.7(7) . . ?
C62A C67A C68A 107.0(8) . . ?
C66A C67A C68A 131.8(10) . . ?
C66A C67A C62A 121.1(9) . . ?
C23B C22B C21B 121.2(10) . . ?
H22B C22B C21B 119.4(6) . . ?
H22B C22B C23B 119.4(7) . . ?
C40A C39A C12A 119.8(12) . . ?
C44A C39A C12A 119.2(14) . . ?
C44A C39A C40A 120.9(13) . . ?
C11A C12A C13A 131.9(8) . . ?
C39A C12A C13A 113.1(8) . . ?
C39A C12A C11A 115.0(8) . . ?
H31B C31B C30B 120.0(6) . . ?
C32B C31B C30B 120.0(11) . . ?
C32B C31B H31B 120.0(8) . . ?
H86A C86A N14A 118.0(7) . . ?
C85A C86A N14A 124.1(13) . . ?
C85A C86A H86A 118.0(9) . . ?
H50B C50B C51B 121.9(6) . . ?
C49B C50B C51B 116.2(11) . . ?
C49B C50B H50B 121.9(7) . . ?
H84B C84B C83B 120.7(7) . . ?
C85B C84B C83B 118.6(11) . . ?
C85B C84B H84B 120.7(7) . . ?
C47A C48A C49A 121.6(9) . . ?
H48A C48A C49A 119.2(6) . . ?
H48A C48A C47A 119.2(6) . . ?
C31B C32B C27B 120.0(11) . . ?
H32B C32B C27B 120.0(6) . . ?
H32B C32B C31B 120.0(8) . . ?
H44B C44B C39B 120.4(6) . . ?
C43B C44B C39B 119.2(13) . . ?
C43B C44B H44B 120.4(9) . . ?
H58A C58A C59A 121.0(6) . . ?
C57A C58A C59A 117.9(9) . . ?
C57A C58A H58A 121.0(6) . . ?
C62A C63A H63A 121.7(6) . . ?
C64A C63A H63A 121.7(7) . . ?
C64A C63A C62A 116.6(10) . . ?
H38A C38A C33A 120.2(6) . . ?
C37A C38A C33A 119.5(11) . . ?
C37A C38A H38A 120.2(8) . . ?
C38A C37A C36A 120.7(12) . . ?
H37A C37A C36A 119.7(7) . . ?
H37A C37A C38A 119.7(8) . . ?
H82A C82A N14A 120.0(7) . . ?
C83A C82A N14A 120.1(13) . . ?
C83A C82A H82A 120.0(9) . . ?
C44B C43B C42B 119.6(13) . . ?
H43B C43B C42B 120.2(7) . . ?
H43B C43B C44B 120.2(9) . . ?
H73B C73B C74B 119.6(6) . . ?
C72B C73B C74B 120.8(9) . . ?
C72B C73B H73B 119.6(6) . . ?
H32A C32A C27A 120.3(6) . . ?
C31A C32A C27A 119.5(12) . . ?
C31A C32A H32A 120.3(9) . . ?
C50B C49B C48B 122.2(10) . . ?
H49B C49B C48B 118.9(6) . . ?
H49B C49B C50B 118.9(7) . . ?
C67A C62A C61A 105.9(8) . . ?
C63A C62A C61A 132.0(10) . . ?
C63A C62A C67A 122.1(9) . . ?
C25B C26B C21B 119.7(11) . . ?
H26B C26B C21B 120.1(6) . . ?
H26B C26B C25B 120.1(7) . . ?
C38B C37B C36B 121.0(14) . . ?
H37B C37B C36B 119.5(8) . . ?
H37B C37B C38B 119.5(9) . . ?
H56A C56A C55A 119.4(6) . . ?
C57A C56A C55A 121.1(10) . . ?
C57A C56A H56A 119.4(6) . . ?
H71B C71B C70B 121.8(6) . . ?
C72B C71B C70B 116.3(10) . . ?
C72B C71B H71B 121.8(6) . . ?
C84B C85B C86B 120.4(11) . . ?
H85B C85B C86B 119.8(7) . . ?
H85B C85B C84B 119.8(7) . . ?
H28A C28A C27A 119.5(7) . . ?
C29A C28A C27A 120.9(12) . . ?
C29A C28A H28A 119.5(9) . . ?
H66A C66A C67A 121.7(6) . . ?
C65A C66A C67A 116.7(11) . . ?
C65A C66A H66A 121.7(7) . . ?
C28A C29A C30A 120.7(13) . . ?
H29A C29A C30A 119.7(7) . . ?
H29A C29A C28A 119.7(9) . . ?
Cl30 C10 Cl29 110.7(7) . . ?
Cl28 C10 Cl29 110.2(6) . . ?
Cl28 C10 Cl30 110.3(6) . . ?
H10 C10 Cl29 108.5(4) . . ?
H10 C10 Cl30 108.5(4) . . ?
H10 C10 Cl28 108.5(4) . . ?
C71B C72B C73B 122.0(10) . . ?
H72B C72B C73B 119.0(6) . . ?
H72B C72B C71B 119.0(6) . . ?
C32A C31A C30A 121.0(13) . . ?
H31A C31A C30A 119.5(7) . . ?
H31A C31A C32A 119.5(9) . . ?
C57B C56B C55B 122.0(10) . . ?
H56B C56B C55B 119.0(7) . . ?
H56B C56B C57B 119.0(6) . . ?
C56A C57A C58A 122.1(10) . . ?
H57A C57A C58A 118.9(6) . . ?
H57A C57A C56A 118.9(6) . . ?
H85A C85A C86A 121.5(9) . . ?
C84A C85A C86A 117.1(13) . . ?
C84A C85A H85A 121.5(8) . . ?
Cl25 C9 Cl27 108.7(7) . . ?
Cl26 C9 Cl27 111.6(8) . . ?
Cl26 C9 Cl25 110.9(8) . . ?
H9 C9 Cl27 108.5(5) . . ?
H9 C9 Cl25 108.5(5) . . ?
H9 C9 Cl26 108.5(4) . . ?
H83A C83A C82A 119.4(9) . . ?
C84A C83A C82A 121.1(14) . . ?
C84A C83A H83A 119.4(9) . . ?
C83A C84A C85A 118.6(12) . . ?
H84A C84A C85A 120.7(8) . . ?
H84A C84A C83A 120.7(9) . . ?
H64A C64A C63A 118.9(7) . . ?
C65A C64A C63A 122.1(11) . . ?
C65A C64A H64A 118.9(7) . . ?
Cl31 C11 Cl33 109.4(7) . . ?
Cl32 C11 Cl33 111.1(8) . . ?
Cl32 C11 Cl31 110.3(7) . . ?
H11 C11 Cl33 108.7(5) . . ?
H11 C11 Cl31 108.7(5) . . ?
H11 C11 Cl32 108.7(5) . . ?
C44A C43A H43A 119.2(13) . . ?
C42A C43A H43A 119.2(11) . . ?
C42A C43A C44A 121.5(18) . . ?
H40A C40A C39A 120.4(8) . . ?
C41A C40A C39A 119(2) . . ?
C41A C40A H40A 120.4(17) . . ?
C36B C35B C34B 122.6(13) . . ?
H35B C35B C34B 118.7(9) . . ?
H35B C35B C36B 118.7(8) . . ?
C64A C65A C66A 121.2(12) . . ?
H65A C65A C66A 119.4(7) . . ?
H65A C65A C64A 119.4(7) . . ?
Cl5 C2 Cl6 111.5(8) . . ?
Cl4 C2 Cl6 111.1(7) . . ?
Cl4 C2 Cl5 109.7(8) . . ?
H2 C2 Cl6 108.1(5) . . ?
H2 C2 Cl5 108.1(5) . . ?
H2 C2 Cl4 108.1(5) . . ?
C43A C44A C39A 116(2) . . ?
H44A C44A C39A 122.1(10) . . ?
H44A C44A C43A 122.1(13) . . ?
H42A C42A C43A 120.1(11) . . ?
C41A C42A C43A 119.8(15) . . ?
C41A C42A H42A 120.1(12) . . ?
Cl9 C3 Cl7 110.5(11) . . ?
Cl8 C3 Cl7 108.4(10) . . ?
Cl8 C3 Cl9 110.5(10) . . ?
H3 C3 Cl7 109.1(7) . . ?
H3 C3 Cl9 109.1(7) . . ?
H3 C3 Cl8 109.1(6) . . ?
Cl35 C12 Cl36 109.2(11) . . ?
Cl34 C12 Cl36 104.8(10) . . ?
Cl34 C12 Cl35 112.5(9) . . ?
H12 C12 Cl36 110.1(7) . . ?
H12 C12 Cl35 110.1(7) . . ?
H12 C12 Cl34 110.1(8) . . ?
Cl23 C8 Cl22 109.7(8) . . ?
Cl24 C8 Cl22 107.3(8) . . ?
Cl24 C8 Cl23 110.3(8) . . ?
H8 C8 Cl22 109.9(6) . . ?
H8 C8 Cl23 109.9(5) . . ?
H8 C8 Cl24 109.9(5) . . ?
C42A C41A C40A 123(2) . . ?
H41A C41A C40A 118.7(17) . . ?
H41A C41A C42A 118.7(12) . . ?
Cl1 C1 Cl3 109.9(8) . . ?
Cl2 C1 Cl3 109.2(9) . . ?
Cl2 C1 Cl1 107.9(8) . . ?
H1 C1 Cl3 110.0(5) . . ?
H1 C1 Cl1 110.0(6) . . ?
H1 C1 Cl2 110.0(6) . . ?
Cl14 C5 Cl13 108.1(11) . . ?
Cl15 C5 Cl13 108.3(12) . . ?
Cl15 C5 Cl14 105.5(14) . . ?
H5 C5 Cl13 111.5(8) . . ?
H5 C5 Cl14 111.5(8) . . ?
H5 C5 Cl15 111.5(9) . . ?
Cl10 C4 Cl12 123.4(16) . . ?
Cl11 C4 Cl12 121.5(14) . . ?
Cl11 C4 Cl10 114.4(13) . . ?
H4 C4 Cl12 93(2) . . ?
H4 C4 Cl10 93(2) . . ?
H4 C4 Cl11 93(3) . . ?
H14 C14 Cl40 107.7(15) . . ?
Cl41 C14 Cl40 111.4(17) . . ?
Cl41 C14 H14 107.7(14) . . ?
Cl42 C14 Cl40 112.8(19) . . ?
Cl42 C14 H14 107.7(14) . . ?
Cl42 C14 Cl41 109.4(18) . . ?
Cl19 C7 Cl20 111.6(8) . . ?
H7 C7 Cl20 107.4(5) . . ?
H7 C7 Cl19 107.4(5) . . ?
Cl21 C7 Cl20 112.3(9) . . ?
Cl21 C7 Cl19 110.5(7) . . ?
Cl21 C7 H7 107.4(6) . . ?
I5A Cl17 C6 42.9(4) 1_556 . ?
I4A Cl17 C6 44.3(5) 1_556 . ?
I4A Cl17 I5A 86.4(4) 1_556 1_556 ?
I5A Cl18 C6 57.3(4) 1_556 . ?
I4A Cl18 C6 21.0(5) 1_556 . ?
I4A Cl18 I5A 75.1(3) 1_556 1_556 ?
Cl18 C6 Cl17 114.4(7) . . ?
H6 C6 Cl17 107.0(4) . . ?
H6 C6 Cl18 107.0(5) . . ?
Cl16 C6 Cl17 112.2(7) . . ?
Cl16 C6 Cl18 108.9(6) . . ?
Cl16 C6 H6 107.0(4) . . ?
I4A Cl16 C6 40.5(4) 1_556 . ?
Cl18 I5A Cl17 72.0(3) 1_554 1_554 ?
I6A I5A Cl17 153.9(2) . 1_554 ?
I6A I5A Cl18 115.3(3) . 1_554 ?
I4A I5A Cl17 25.20(15) . 1_554 ?
I4A I5A Cl18 60.5(3) . 1_554 ?
I4A I5A I6A 175.2(4) . . ?
Cl18 I4A Cl17 88.6(5) 1_554 1_554 ?
Cl16 I4A Cl17 162.1(7) 1_554 1_554 ?
Cl16 I4A Cl18 79.3(3) 1_554 1_554 ?
I5A I4A Cl17 68.4(4) . 1_554 ?
I5A I4A Cl18 44.41(19) . 1_554 ?
I5A I4A Cl16 93.8(3) . 1_554 ?
H13 C13 Cl37 108.8(16) . . ?
Cl38 C13 Cl37 106.8(16) . . ?
Cl38 C13 H13 108.8(14) . . ?
Cl39 C13 Cl37 113(2) . . ?
Cl39 C13 H13 108.8(15) . . ?
Cl39 C13 Cl38 111(2) . . ?
I1A I2A I3A 175.2(5) . . ?
Cl C15 H15 124.6(13) . . ?
Cl1A C15 H15 124.6(16) . . ?
Cl1A C15 Cl 110(2) . . ?
Cl1B C15 H15 124.6(17) . . ?
Cl1B C15 Cl 49.1(15) . . ?
Cl1B C15 Cl1A 96(2) . . ?
Cl1B Cl C15 64.1(14) . . ?
Cl Cl1B C15 66.8(13) . . ?
Cl9A C17 H17 108(4) . . ?
Cl8A C17 H17 108(4) . . ?
Cl8A C17 Cl9A 108(6) . . ?
Cl7A C17 H17 108(4) . . ?
Cl7A C17 Cl9A 123(8) . . ?
Cl7A C17 Cl8A 102(5) . . ?

loop_
_geom_bond_atom_site_label_1
_geom_bond_atom_site_label_2
_geom_bond_distance
_geom_bond_site_symmetry_2
_geom_bond_publ_flag
I2 I1 2.919(4) . ?
I2 I3 2.909(3) . ?
I5 I4 2.9387(13) . ?
I5 I6 2.8928(16) . ?
Fe1A N2A 1.949(7) . ?
Fe1A N017 1.625(7) . ?
Fe1A N4A 1.949(7) . ?
Fe1A N1A 1.955(7) . ?
Fe1A N13A 2.118(8) . ?
Fe1A N3A 1.943(7) . ?
Fe1B N4B 1.937(7) . ?
Fe1B N3B 1.949(7) . ?
Fe1B N2B 1.940(7) . ?
Fe1B N01E 1.628(8) . ?
Fe1B N13B 2.112(8) . ?
Fe1B N1B 1.947(7) . ?
Fe2A N017 1.663(7) . ?
Fe2A N8A 1.940(7) . ?
Fe2A N12A 1.937(8) . ?
Fe2A N10A 1.945(7) . ?
Fe2A N6A 1.944(7) . ?
Fe2A N14A 2.147(9) . ?
Fe2B N8B 1.934(7) . ?
Fe2B N01E 1.664(8) . ?
Fe2B N12B 1.934(7) . ?
Fe2B N14B 2.130(8) . ?
Fe2B N6B 1.938(7) . ?
Fe2B N10B 1.926(7) . ?
Cl29 C10 1.755(11) . ?
Cl6 C2 1.743(13) . ?
Cl30 C10 1.753(12) . ?
Cl28 C10 1.779(10) . ?
Cl3 C1 1.785(14) . ?
Cl33 C11 1.725(13) . ?
Cl31 C11 1.762(11) . ?
Cl22 C8 1.749(12) . ?
Cl5 C2 1.760(16) . ?
Cl23 C8 1.744(16) . ?
Cl1 C1 1.768(12) . ?
Cl4 C2 1.743(11) . ?
Cl27 C9 1.716(13) . ?
Cl32 C11 1.748(14) . ?
Cl36 C12 1.79(2) . ?
Cl2 C1 1.746(17) . ?
Cl24 C8 1.763(16) . ?
Cl7 C3 1.763(13) . ?
Cl25 C9 1.738(11) . ?
Cl26 C9 1.714(13) . ?
Cl35 C12 1.754(17) . ?
Cl34 C12 1.749(12) . ?
N2A C10A 1.374(10) . ?
N2A C7A 1.367(10) . ?
N4B C3B 1.378(10) . ?
N4B C6B 1.347(10) . ?
Cl13 C5 1.741(13) . ?
N4A C17A 1.357(10) . ?
N4A C20A 1.364(10) . ?
N3B C20B 1.366(10) . ?
N3B C17B 1.355(10) . ?
N2B C13B 1.372(10) . ?
N2B C16B 1.373(10) . ?
N8A C60A 1.367(11) . ?
N8A C53A 1.370(11) . ?
N8B C76B 1.366(10) . ?
N8B C69B 1.367(11) . ?
N13B C81B 1.342(11) . ?
N13B C77B 1.342(11) . ?
Cl9 C3 1.742(18) . ?
N1A C3A 1.363(10) . ?
N1A C6A 1.349(10) . ?
N12B C60B 1.373(10) . ?
N12B C53B 1.370(11) . ?
N5B C61B 1.321(11) . ?
N5B C60B 1.338(11) . ?
N7B C69B 1.340(11) . ?
N7B C68B 1.335(10) . ?
N11A C69A 1.343(12) . ?
N11A C68A 1.310(12) . ?
Cl8 C3 1.76(2) . ?
N12A C69A 1.375(11) . ?
N12A C76A 1.360(11) . ?
N11B C53B 1.323(11) . ?
N11B C52B 1.325(13) . ?
N14B C86B 1.353(13) . ?
N14B C82B 1.323(12) . ?
N13A C77A 1.354(11) . ?
N13A C81A 1.328(12) . ?
N10A C68A 1.376(11) . ?
N10A C61A 1.368(11) . ?
N1B C7B 1.369(10) . ?
N1B C10B 1.370(10) . ?
N3A C13A 1.366(10) . ?
N3A C16A 1.357(10) . ?
N6A C52A 1.368(11) . ?
N6A C45A 1.370(11) . ?
N6B C61B 1.392(10) . ?
N6B C68B 1.358(11) . ?
N7A C53A 1.342(11) . ?
N7A C52A 1.323(12) . ?
N10B C52B 1.392(11) . ?
N10B C45B 1.363(10) . ?
N9B C76B 1.308(11) . ?
N9B C45B 1.341(12) . ?
N5A C76A 1.354(11) . ?
N5A C45A 1.296(13) . ?
N9A C60A 1.331(11) . ?
N9A C61A 1.324(12) . ?
N14A C86A 1.306(15) . ?
N14A C82A 1.351(16) . ?
C8B H8B 0.9300 . ?
C8B C9B 1.366(13) . ?
C8B C7B 1.419(11) . ?
C10A C9A 1.462(12) . ?
C10A C11A 1.418(12) . ?
C70B C69B 1.454(12) . ?
C70B C75B 1.390(12) . ?
C70B C71B 1.410(12) . ?
C15A H15A 0.9300 . ?
C15A C14A 1.358(13) . ?
C15A C16A 1.430(11) . ?
C61B C62B 1.447(12) . ?
C80B H80B 0.9300 . ?
C80B C81B 1.369(14) . ?
C80B C79B 1.408(15) . ?
C7A C8A 1.420(12) . ?
C7A C6A 1.389(11) . ?
C5A H5A 0.9300 . ?
C5A C6A 1.446(11) . ?
C5A C4A 1.348(13) . ?
C81B H81B 0.9300 . ?
C59A C60A 1.454(12) . ?
C59A C54A 1.397(13) . ?
C59A C58A 1.383(13) . ?
C76B C75B 1.460(12) . ?
C20B C19B 1.460(11) . ?
C20B C1B 1.403(11) . ?
C9B H9B 0.9300 . ?
C9B C10B 1.444(11) . ?
C7B C6B 1.401(12) . ?
C13B C14B 1.449(11) . ?
C13B C12B 1.422(12) . ?
C3A C2A 1.411(11) . ?
C3A C4A 1.475(11) . ?
Cl14 C5 1.72(2) . ?
C17A C16A 1.405(12) . ?
C17A C18A 1.416(11) . ?
C8A H8A 0.9300 . ?
C8A C9A 1.381(12) . ?
C16B C17B 1.396(11) . ?
C16B C15B 1.414(11) . ?
C10B C11B 1.411(12) . ?
C60B C59B 1.448(12) . ?
C69A C70A 1.438(13) . ?
C22A H22A 0.9300 . ?
C22A C23A 1.402(13) . ?
C22A C21A 1.396(13) . ?
C53B C54B 1.449(13) . ?
C53A C54A 1.449(12) . ?
C24A H24A 0.9300 . ?
C24A C23A 1.381(16) . ?
C24A C25A 1.363(16) . ?
C23A H23A 0.9300 . ?
C14B H14B 0.9300 . ?
C14B C15B 1.361(13) . ?
C3B C4B 1.452(12) . ?
C3B C2B 1.414(11) . ?
C33B C11B 1.510(12) . ?
C33B C34B 1.392(15) . ?
C33B C38B 1.371(16) . ?
C18B H18B 0.9300 . ?
C18B C17B 1.422(11) . ?
C18B C19B 1.360(12) . ?
C52B C51B 1.454(13) . ?
C14A H14A 0.9300 . ?
C14A C13A 1.456(11) . ?
C2A C27A 1.516(12) . ?
C2A C1A 1.405(12) . ?
C77A H77A 0.9300 . ?
C77A C78A 1.387(14) . ?
C13A C12A 1.409(12) . ?
C21A C1A 1.508(11) . ?
C21A C26A 1.396(13) . ?
C78A H78A 0.9300 . ?
C78A C79A 1.374(16) . ?
C58B H58B 0.9300 . ?
C58B C59B 1.405(13) . ?
C58B C57B 1.389(14) . ?
C21B C1B 1.511(12) . ?
C21B C22B 1.401(14) . ?
C21B C26B 1.368(15) . ?
C62B C67B 1.410(12) . ?
C62B C63B 1.387(11) . ?
C59B C54B 1.377(13) . ?
C15B H15B 0.9300 . ?
C27A C32A 1.378(16) . ?
C27A C28A 1.360(16) . ?
C76A C75A 1.448(13) . ?
C4A H4A 0.9300 . ?
C52A C51A 1.455(12) . ?
C74A H74A 0.9300 . ?
C74A C75A 1.395(13) . ?
C74A C73A 1.371(14) . ?
C64B H64B 0.9300 . ?
C64B C63B 1.404(14) . ?
C64B C65B 1.387(14) . ?
C19B H19B 0.9300 . ?
C75A C70A 1.407(13) . ?
C45A C46A 1.451(12) . ?
C6B C5B 1.437(11) . ?
C71A H71A 0.9300 . ?
C71A C70A 1.403(13) . ?
C71A C72A 1.371(15) . ?
C46B C45B 1.427(12) . ?
C46B C51B 1.399(15) . ?
C46B C47B 1.396(12) . ?
C78B H78B 0.9300 . ?
C78B C77B 1.381(14) . ?
C78B C79B 1.392(14) . ?
C9A H9A 0.9300 . ?
C46A C51A 1.397(14) . ?
C46A C47A 1.399(12) . ?
C27B C28B 1.399(14) . ?
C27B C2B 1.498(11) . ?
C27B C32B 1.393(14) . ?
C28B H28B 0.9300 . ?
C28B C29B 1.391(14) . ?
C41B H41B 0.9300 . ?
C41B C40B 1.402(14) . ?
C41B C42B 1.33(2) . ?
C54B C55B 1.404(14) . ?
C4B H4B 0.9300 . ?
C4B C5B 1.367(12) . ?
C30B H30B 0.9300 . ?
C30B C29B 1.377(18) . ?
C30B C31B 1.34(2) . ?
C39B C40B 1.372(14) . ?
C39B C12B 1.495(11) . ?
C39B C44B 1.387(15) . ?
C20A C19A 1.457(11) . ?
C20A C1A 1.417(11) . ?
C24B H24B 0.9300 . ?
C24B C25B 1.373(18) . ?
C24B C23B 1.383(18) . ?
C1B C2B 1.402(11) . ?
C68B C67B 1.444(12) . ?
C68A C67A 1.440(13) . ?
C40B H40B 0.9300 . ?
C55A H55A 0.9300 . ?
C55A C54A 1.403(13) . ?
C55A C56A 1.388(14) . ?
C74B H74B 0.9300 . ?
C74B C75B 1.390(13) . ?
C74B C73B 1.378(15) . ?
C5B H5B 0.9300 . ?
C11A C33A 1.499(11) . ?
C11A C12A 1.406(12) . ?
C77B H77B 0.9300 . ?
C80A H80A 0.9300 . ?
C80A C79A 1.405(17) . ?
C80A C81A 1.380(15) . ?
C67B C66B 1.373(13) . ?
C79B H79B 0.9300 . ?
C19A H19A 0.9300 . ?
C19A C18A 1.366(12) . ?
C36A H36A 0.9300 . ?
C36A C35A 1.348(19) . ?
C36A C37A 1.366(19) . ?
C12B C11B 1.413(11) . ?
C35A H35A 0.9300 . ?
C35A C34A 1.384(15) . ?
C29B H29B 0.9300 . ?
C61A C62A 1.438(13) . ?
C42B H42B 0.9300 . ?
C42B C43B 1.39(2) . ?
C51B C50B 1.404(14) . ?
C33A C34A 1.379(14) . ?
C33A C38A 1.402(15) . ?
C86B H86B 0.9300 . ?
C86B C85B 1.382(16) . ?
C79A H79A 0.9300 . ?
C47B H47B 0.9300 . ?
C47B C48B 1.387(14) . ?
C82B H82B 0.9300 . ?
C82B C83B 1.396(15) . ?
C51A C50A 1.386(13) . ?
C72A H72A 0.9300 . ?
C72A C73A 1.393(16) . ?
C18A H18A 0.9300 . ?
C25A H25A 0.9300 . ?
C25A C26A 1.387(15) . ?
C73A H73A 0.9300 . ?
C83B H83B 0.9300 . ?
C83B C84B 1.387(17) . ?
C34B H34B 0.9300 . ?
C34B C35B 1.440(17) . ?
C55B H55B 0.9300 . ?
C55B C56B 1.369(15) . ?
C63B H63B 0.9300 . ?
C49A H49A 0.9300 . ?
C49A C50A 1.400(14) . ?
C49A C48A 1.398(15) . ?
C47A H47A 0.9300 . ?
C47A C48A 1.397(15) . ?
C65B H65B 0.9300 . ?
C65B C66B 1.399(13) . ?
C50A H50A 0.9300 . ?
C26A H26A 0.9300 . ?
C57B H57B 0.9300 . ?
C57B C56B 1.393(16) . ?
C25B H25B 0.9300 . ?
C25B C26B 1.402(14) . ?
C81A H81A 0.9300 . ?
C34A H34A 0.9300 . ?
C36B H36B 0.9300 . ?
C36B C37B 1.36(2) . ?
C36B C35B 1.33(2) . ?
C38B H38B 0.9300 . ?
C38B C37B 1.400(17) . ?
C66B H66B 0.9300 . ?
C48B H48B 0.9300 . ?
C48B C49B 1.376(17) . ?
C30A H30A 0.9300 . ?
C30A C29A 1.37(2) . ?
C30A C31A 1.36(2) . ?
C23B H23B 0.9300 . ?
C23B C22B 1.360(14) . ?
C67A C62A 1.400(14) . ?
C67A C66A 1.393(14) . ?
C22B H22B 0.9300 . ?
C39A C12A 1.518(13) . ?
C39A C40A 1.39(2) . ?
C39A C44A 1.34(2) . ?
C31B H31B 0.9300 . ?
C31B C32B 1.421(15) . ?
C86A H86A 0.9300 . ?
C86A C85A 1.390(17) . ?
C50B H50B 0.9300 . ?
C50B C49B 1.386(15) . ?
C84B H84B 0.9300 . ?
C84B C85B 1.350(16) . ?
C48A H48A 0.9300 . ?
C32B H32B 0.9300 . ?
C44B H44B 0.9300 . ?
C44B C43B 1.410(16) . ?
C58A H58A 0.9300 . ?
C58A C57A 1.375(14) . ?
C63A H63A 0.9300 . ?
C63A C62A 1.388(14) . ?
C63A C64A 1.393(15) . ?
C38A H38A 0.9300 . ?
C38A C37A 1.375(14) . ?
C37A H37A 0.9300 . ?
C82A H82A 0.9300 . ?
C82A C83A 1.399(17) . ?
C43B H43B 0.9300 . ?
C73B H73B 0.9300 . ?
C73B C72B 1.415(16) . ?
C32A H32A 0.9300 . ?
C32A C31A 1.399(15) . ?
C49B H49B 0.9300 . ?
Cl15 C5 1.73(2) . ?
C26B H26B 0.9300 . ?
C37B H37B 0.9300 . ?
C56A H56A 0.9300 . ?
C56A C57A 1.376(16) . ?
C71B H71B 0.9300 . ?
C71B C72B 1.379(15) . ?
C85B H85B 0.9300 . ?
C28A H28A 0.9300 . ?
C28A C29A 1.382(16) . ?
C66A H66A 0.9300 . ?
C66A C65A 1.413(16) . ?
C29A H29A 0.9300 . ?
C10 H10 0.9800 . ?
C72B H72B 0.9300 . ?
C31A H31A 0.9300 . ?
C56B H56B 0.9300 . ?
C57A H57A 0.9300 . ?
C85A H85A 0.9300 . ?
C85A C84A 1.41(2) . ?
C9 H9 0.9800 . ?
C83A H83A 0.9300 . ?
C83A C84A 1.34(2) . ?
C84A H84A 0.9300 . ?
C64A H64A 0.9300 . ?
C64A C65A 1.380(18) . ?
C11 H11 0.9800 . ?
C43A H43A 0.9300 . ?
C43A C44A 1.50(2) . ?
C43A C42A 1.34(3) . ?
C40A H40A 0.9300 . ?
C40A C41A 1.41(2) . ?
C35B H35B 0.9300 . ?
C65A H65A 0.9300 . ?
C2 H2 0.9800 . ?
C44A H44A 0.9300 . ?
C42A H42A 0.9300 . ?
C42A C41A 1.29(4) . ?
C3 H3 0.9800 . ?
C12 H12 0.9800 . ?
C8 H8 0.9800 . ?
C41A H41A 0.9300 . ?
C1 H1 0.9800 . ?
C5 H5 0.9800 . ?
Cl12 C4 1.74(2) . ?
Cl10 C4 1.770(15) . ?
Cl11 C4 1.71(2) . ?
C4 H4 0.9800 . ?
Cl40 C14 1.780(16) . ?
C14 H14 0.9800 . ?
C14 Cl41 1.79(3) . ?
C14 Cl42 1.77(3) . ?
Cl20 C7 1.709(15) . ?
Cl19 C7 1.798(12) . ?
C7 H7 0.9800 . ?
C7 Cl21 1.716(13) . ?
Cl17 C6 1.710(12) . ?
Cl17 I5A 2.730(8) 1_556 ?
Cl17 I4A 1.250(7) 1_556 ?
Cl18 C6 1.731(12) . ?
Cl18 I5A 2.122(8) 1_556 ?
Cl18 I4A 2.638(8) 1_556 ?
C6 H6 0.9800 . ?
C6 Cl16 1.772(9) . ?
Cl16 I4A 1.675(7) 1_556 ?
I6A I5A 2.939(9) . ?
I5A I4A 2.931(9) . ?
Cl37 C13 1.761(16) . ?
C13 H13 0.9800 . ?
C13 Cl38 1.77(3) . ?
C13 Cl39 1.75(3) . ?
I3A I2A 2.869(13) . ?
I2A I1A 2.911(12) . ?
C15 H15 0.9800 . ?
C15 Cl 1.786(16) . ?
C15 Cl1A 1.76(3) . ?
C15 Cl1B 1.75(3) . ?
Cl Cl1B 1.47(4) . ?
C17 H17 0.9800 . ?
C17 Cl9A 1.56(11) . ?
C17 Cl8A 1.83(11) . ?
C17 Cl7A 1.58(10) . ?

loop_
_geom_torsion_atom_site_label_1
_geom_torsion_atom_site_label_2
_geom_torsion_atom_site_label_3
_geom_torsion_atom_site_label_4
_geom_torsion
_geom_torsion_site_symmetry_1
_geom_torsion_site_symmetry_2
_geom_torsion_site_symmetry_3
_geom_torsion_site_symmetry_4
_geom_torsion_publ_flag
Fe1A N2A C10A C9A 169.2(10) . . . . ?
Fe1A N2A C10A C11A -13.0(11) . . . . ?
Fe1A N2A C7A C8A -172.4(7) . . . . ?
Fe1A N2A C7A C6A 5.2(7) . . . . ?
Fe1A N4A C17A C16A 3.0(7) . . . . ?
Fe1A N4A C17A C18A -178.2(6) . . . . ?
Fe1A N4A C20A C19A 176.1(10) . . . . ?
Fe1A N4A C20A C1A -8.9(11) . . . . ?
Fe1A N1A C3A C2A 2.6(12) . . . . ?
Fe1A N1A C3A C4A -177.5(11) . . . . ?
Fe1A N1A C6A C7A -1.8(7) . . . . ?
Fe1A N1A C6A C5A 177.8(7) . . . . ?
Fe1A N13A C77A C78A -179.1(7) . . . . ?
Fe1A N13A C81A C80A 179.4(8) . . . . ?
Fe1A N3A C13A C14A -179.8(11) . . . . ?
Fe1A N3A C13A C12A 3.9(12) . . . . ?
Fe1A N3A C16A C15A 179.6(7) . . . . ?
Fe1A N3A C16A C17A -1.4(7) . . . . ?
Fe1B N4B C3B C4B -173.8(10) . . . . ?
Fe1B N4B C3B C2B 7.5(11) . . . . ?
Fe1B N4B C6B C7B -4.6(7) . . . . ?
Fe1B N4B C6B C5B 176.7(6) . . . . ?
Fe1B N3B C20B C19B 180.0(10) . . . . ?
Fe1B N3B C20B C1B -0.4(12) . . . . ?
Fe1B N3B C17B C16B 1.0(7) . . . . ?
Fe1B N3B C17B C18B -179.1(6) . . . . ?
Fe1B N2B C13B C14B -167.5(10) . . . . ?
Fe1B N2B C13B C12B 19.5(11) . . . . ?
Fe1B N2B C16B C17B -7.4(7) . . . . ?
Fe1B N2B C16B C15B 172.5(6) . . . . ?
Fe1B N13B C81B C80B -179.6(7) . . . . ?
Fe1B N13B C77B C78B 179.4(8) . . . . ?
Fe1B N1B C7B C8B -177.3(7) . . . . ?
Fe1B N1B C7B C6B 4.4(7) . . . . ?
Fe1B N1B C10B C9B 177.7(11) . . . . ?
Fe1B N1B C10B C11B -3.1(12) . . . . ?
Fe2A N8A C60A N9A 4.5(9) . . . . ?
Fe2A N8A C60A C59A -176.9(8) . . . . ?
Fe2A N8A C53A N7A -8.9(9) . . . . ?
Fe2A N8A C53A C54A 176.8(8) . . . . ?
Fe2A N12A C69A N11A -12.2(9) . . . . ?
Fe2A N12A C69A C70A 173.1(8) . . . . ?
Fe2A N12A C76A N5A 5.9(9) . . . . ?
Fe2A N12A C76A C75A -176.0(8) . . . . ?
Fe2A N10A C68A N11A -0.2(9) . . . . ?
Fe2A N10A C68A C67A 175.0(9) . . . . ?
Fe2A N10A C61A N9A 8.4(9) . . . . ?
Fe2A N10A C61A C62A -173.9(9) . . . . ?
Fe2A N6A C52A N7A 3.5(9) . . . . ?
Fe2A N6A C52A C51A 177.5(8) . . . . ?
Fe2A N6A C45A N5A 9.6(9) . . . . ?
Fe2A N6A C45A C46A -174.4(8) . . . . ?
Fe2A N14A C86A C85A -174.7(10) . . . . ?
Fe2A N14A C82A C83A 176.4(10) . . . . ?
Fe2B N8B C76B N9B 7.4(9) . . . . ?
Fe2B N8B C76B C75B -178.5(8) . . . . ?
Fe2B N8B C69B N7B -1.7(9) . . . . ?
Fe2B N8B C69B C70B -179.5(8) . . . . ?
Fe2B N12B C60B N5B 6.3(9) . . . . ?
Fe2B N12B C60B C59B -178.5(8) . . . . ?
Fe2B N12B C53B N11B 0.2(9) . . . . ?
Fe2B N12B C53B C54B 178.4(8) . . . . ?
Fe2B N14B C86B C85B -174.6(9) . . . . ?
Fe2B N14B C82B C83B 174.8(9) . . . . ?
Fe2B N6B C61B N5B -6.4(8) . . . . ?
Fe2B N6B C61B C62B 179.0(8) . . . . ?
Fe2B N6B C68B N7B -5.5(9) . . . . ?
Fe2B N6B C68B C67B 178.7(8) . . . . ?
Fe2B N10B C52B N11B -5.3(9) . . . . ?
Fe2B N10B C52B C51B 176.1(7) . . . . ?
Fe2B N10B C45B N9B -3.1(9) . . . . ?
Fe2B N10B C45B C46B 179.8(8) . . . . ?
N2A C10A C9A C8A 0.9(9) . . . . ?
N2A C10A C11A C33A -177.8(10) . . . . ?
N2A C10A C11A C12A 0.3(14) . . . . ?
N2A C7A C8A C9A -0.2(9) . . . . ?
N2A C7A C6A N1A -2.3(10) . . . . ?
N2A C7A C6A C5A 178.1(8) . . . . ?
N4B C3B C4B C5B -0.8(8) . . . . ?
N4B C3B C2B C27B -179.5(10) . . . . ?
N4B C3B C2B C1B 4.1(13) . . . . ?
N4B C6B C7B N1B 0.1(10) . . . . ?
N4B C6B C7B C8B -177.7(8) . . . . ?
N4B C6B C5B C4B -1.5(9) . . . . ?
N4A C17A C16A N3A -1.1(9) . . . . ?
N4A C17A C16A C15A 177.6(8) . . . . ?
N4A C17A C18A C19A 1.3(8) . . . . ?
N4A C20A C19A C18A 1.0(8) . . . . ?
N4A C20A C1A C2A -0.6(12) . . . . ?
N4A C20A C1A C21A -179.3(10) . . . . ?
N3B C20B C19B C18B -0.8(8) . . . . ?
N3B C20B C1B C21B -175.8(10) . . . . ?
N3B C20B C1B C2B 4.6(12) . . . . ?
N3B C17B C16B N2B 4.3(9) . . . . ?
N3B C17B C16B C15B -175.4(8) . . . . ?
N3B C17B C18B C19B -1.5(9) . . . . ?
N2B C13B C14B C15B -0.1(8) . . . . ?
N2B C13B C12B C39B 176.1(10) . . . . ?
N2B C13B C12B C11B -4.3(13) . . . . ?
N2B C16B C17B C18B -175.6(8) . . . . ?
N2B C16B C15B C14B -1.6(9) . . . . ?
N8A C60A N9A C61A -6.2(13) . . . . ?
N8A C60A C59A C54A 0.4(9) . . . . ?
N8A C60A C59A C58A 178.5(9) . . . . ?
N8A C53A N7A C52A -2.9(12) . . . . ?
N8A C53A C54A C59A -0.3(9) . . . . ?
N8A C53A C54A C55A -177.9(9) . . . . ?
N8B C76B N9B C45B 3.8(12) . . . . ?
N8B C76B C75B C70B -2.0(9) . . . . ?
N8B C76B C75B C74B -179.9(8) . . . . ?
N8B C69B N7B C68B 4.7(12) . . . . ?
N8B C69B C70B C75B -3.4(9) . . . . ?
N8B C69B C70B C71B -179.8(9) . . . . ?
N13B C81B C80B C79B 0.7(12) . . . . ?
N13B C77B C78B C79B -0.4(12) . . . . ?
N1A C3A C2A C27A 173.2(10) . . . . ?
N1A C3A C2A C1A -4.0(13) . . . . ?
N1A C3A C4A C5A -0.9(9) . . . . ?
N1A C6A C7A C8A 174.7(8) . . . . ?
N1A C6A C5A C4A 0.8(10) . . . . ?
N12B C60B N5B C61B 3.3(12) . . . . ?
N12B C60B C59B C58B -179.3(8) . . . . ?
N12B C60B C59B C54B -0.5(9) . . . . ?
N12B C53B N11B C52B 2.9(12) . . . . ?
N12B C53B C54B C59B 0.9(8) . . . . ?
N12B C53B C54B C55B 178.2(8) . . . . ?
N5B C61B N6B C68B 172.7(10) . . . . ?
N5B C61B C62B C67B -171.4(10) . . . . ?
N5B C61B C62B C63B 6.0(13) . . . . ?
N5B C60B C59B C58B -3.9(13) . . . . ?
N5B C60B C59B C54B 174.9(10) . . . . ?
N7B C69B C70B C75B 178.7(10) . . . . ?
N7B C69B C70B C71B 2.3(13) . . . . ?
N7B C68B N6B C61B 175.4(10) . . . . ?
N7B C68B C67B C62B -173.5(10) . . . . ?
N7B C68B C67B C66B 8.5(12) . . . . ?
N11A C69A N12A C76A 172.6(10) . . . . ?
N11A C69A C70A C75A -170.8(10) . . . . ?
N11A C69A C70A C71A 3.6(12) . . . . ?
N11A C68A N10A C61A -176.3(11) . . . . ?
N11A C68A C67A C62A 174.9(12) . . . . ?
N11A C68A C67A C66A -1.7(16) . . . . ?
N12A C69A C70A C75A 4.2(8) . . . . ?
N12A C69A C70A C71A 178.5(8) . . . . ?
N12A C76A N5A C45A -7.4(12) . . . . ?
N12A C76A C75A C74A -176.9(8) . . . . ?
N12A C76A C75A C70A 3.4(9) . . . . ?
N11B C53B C54B C59B 179.2(10) . . . . ?
N11B C53B C54B C55B -3.6(12) . . . . ?
N11B C52B N10B C45B 176.5(10) . . . . ?
N11B C52B C51B C46B -173.2(10) . . . . ?
N11B C52B C51B C50B 4.8(12) . . . . ?
N14B C86B C85B C84B -2.0(14) . . . . ?
N14B C82B C83B C84B 1.5(13) . . . . ?
N13A C77A C78A C79A 0.6(11) . . . . ?
N13A C81A C80A C79A -1.2(12) . . . . ?
N10A C68A C67A C62A -0.4(10) . . . . ?
N10A C68A C67A C66A -177.1(11) . . . . ?
N10A C61A N9A C60A -0.7(13) . . . . ?
N10A C61A C62A C67A -2.5(10) . . . . ?
N10A C61A C62A C63A 177.3(10) . . . . ?
N1B C7B C8B C9B -1.8(9) . . . . ?
N1B C7B C6B C5B 178.5(8) . . . . ?
N1B C10B C9B C8B -1.3(9) . . . . ?
N1B C10B C11B C33B -165.2(11) . . . . ?
N1B C10B C11B C12B 9.0(14) . . . . ?
N3A C13A C14A C15A 2.6(9) . . . . ?
N3A C13A C12A C11A -4.1(14) . . . . ?
N3A C13A C12A C39A 174.0(12) . . . . ?
N3A C16A C15A C14A 0.3(9) . . . . ?
N3A C16A C17A C18A -179.6(8) . . . . ?
N6A C52A N7A C53A 5.7(12) . . . . ?
N6A C52A C51A C46A -3.3(9) . . . . ?
N6A C52A C51A C50A 178.7(8) . . . . ?
N6A C45A N5A C76A -0.9(12) . . . . ?
N6A C45A C46A C51A -4.9(8) . . . . ?
N6A C45A C46A C47A 174.1(8) . . . . ?
N6B C61B C62B C67B 3.5(8) . . . . ?
N6B C61B C62B C63B -179.1(8) . . . . ?
N6B C68B C67B C62B 2.5(8) . . . . ?
N6B C68B C67B C66B -175.5(8) . . . . ?
N7A C53A C54A C59A -175.0(11) . . . . ?
N7A C53A C54A C55A 7.5(13) . . . . ?
N7A C52A C51A C46A 171.2(10) . . . . ?
N7A C52A C51A C50A -6.9(13) . . . . ?
N10B C52B C51B C46B 5.5(8) . . . . ?
N10B C52B C51B C50B -176.5(7) . . . . ?
N10B C45B N9B C76B -6.1(11) . . . . ?
N10B C45B C46B C51B 5.6(8) . . . . ?
N10B C45B C46B C47B -178.4(8) . . . . ?
N9B C76B C75B C70B 172.6(10) . . . . ?
N9B C76B C75B C74B -5.3(13) . . . . ?
N9B C45B C46B C51B -171.7(10) . . . . ?
N9B C45B C46B C47B 4.3(13) . . . . ?
N5A C76A C75A C74A 1.3(13) . . . . ?
N5A C76A C75A C70A -178.4(10) . . . . ?
N5A C45A C46A C51A 171.3(10) . . . . ?
N5A C45A C46A C47A -9.7(12) . . . . ?
N9A C60A C59A C54A 179.1(11) . . . . ?
N9A C60A C59A C58A -2.9(13) . . . . ?
N9A C61A C62A C67A 175.3(12) . . . . ?
N9A C61A C62A C63A -4.9(14) . . . . ?
N14A C86A C85A C84A -2.5(14) . . . . ?
N14A C82A C83A C84A -0.7(15) . . . . ?
C8B C9B C10B C11B 179.4(8) . . . . ?
C8B C7B C6B C5B 0.8(15) . . . . ?
C10A C9A C8A C7A -0.4(9) . . . . ?
C10A C11A C33A C34A -99.4(9) . . . . ?
C10A C11A C33A C38A 78.6(9) . . . . ?
C10A C11A C12A C13A 6.1(14) . . . . ?
C10A C11A C12A C39A -172.0(12) . . . . ?
C70B C75B C74B C73B 0.7(12) . . . . ?
C70B C71B C72B C73B -1.1(14) . . . . ?
C15A C14A C13A C12A 179.2(9) . . . . ?
C15A C16A C17A C18A -1.0(15) . . . . ?
C61B C62B C67B C68B -3.5(8) . . . . ?
C61B C62B C67B C66B 174.7(8) . . . . ?
C61B C62B C63B C64B -176.3(12) . . . . ?
C80B C79B C78B C77B 1.8(13) . . . . ?
C7A C6A C5A C4A -179.6(13) . . . . ?
C5A C4A C3A C2A 179.0(8) . . . . ?
C59A C54A C55A C56A 0.4(13) . . . . ?
C59A C58A C57A C56A 0.6(14) . . . . ?
C76B C75B C74B C73B 178.4(13) . . . . ?
C20B C19B C18B C17B 1.4(9) . . . . ?
C20B C1B C21B C22B -89.2(9) . . . . ?
C20B C1B C21B C26B 90.8(10) . . . . ?
C20B C1B C2B C3B -9.3(13) . . . . ?
C20B C1B C2B C27B 174.3(10) . . . . ?
C9B C10B C11B C33B 14.0(11) . . . . ?
C9B C10B C11B C12B -171.9(9) . . . . ?
C7B C6B C5B C4B 180.0(12) . . . . ?
C13B C14B C15B C16B 1.0(9) . . . . ?
C13B C12B C39B C40B 94.7(9) . . . . ?
C13B C12B C39B C44B -83.6(10) . . . . ?
C13B C12B C11B C10B -9.2(14) . . . . ?
C13B C12B C11B C33B 164.9(11) . . . . ?
C3A C2A C27A C32A -80.5(9) . . . . ?
C3A C2A C27A C28A 95.8(10) . . . . ?
C3A C2A C1A C21A -175.6(10) . . . . ?
C3A C2A C1A C20A 5.7(13) . . . . ?
C17A C18A C19A C20A -1.4(8) . . . . ?
C16B C17B C18B C19B 178.4(12) . . . . ?
C10B C11B C33B C34B -93.4(10) . . . . ?
C10B C11B C33B C38B 84.5(10) . . . . ?
C10B C11B C12B C39B 170.4(11) . . . . ?
C60B C59B C58B C57B 178.7(13) . . . . ?
C60B C59B C54B C53B -0.2(8) . . . . ?
C60B C59B C54B C55B -177.8(8) . . . . ?
C69A C70A C75A C76A -4.4(8) . . . . ?
C69A C70A C75A C74A 175.8(7) . . . . ?
C69A C70A C71A C72A -174.8(12) . . . . ?
C22A C23A C24A C25A 1.7(12) . . . . ?
C22A C21A C1A C2A 97.9(9) . . . . ?
C22A C21A C1A C20A -83.2(9) . . . . ?
C22A C21A C26A C25A 1.6(11) . . . . ?
C53B C54B C59B C58B 178.7(8) . . . . ?
C53B C54B C55B C56B -178.4(13) . . . . ?
C53A C54A C55A C56A 177.6(14) . . . . ?
C24A C25A C26A C21A 0.2(13) . . . . ?
C3B C4B C5B C6B 1.4(9) . . . . ?
C3B C2B C27B C28B 91.4(8) . . . . ?
C3B C2B C27B C32B -88.0(10) . . . . ?
C3B C2B C1B C21B 171.1(10) . . . . ?
C33B C11B C12B C39B -15.5(10) . . . . ?
C33B C34B C35B C36B -3.0(14) . . . . ?
C33B C38B C37B C36B 0.4(13) . . . . ?
C52B C51B C46B C45B -6.5(8) . . . . ?
C52B C51B C46B C47B 176.8(7) . . . . ?
C52B C51B C50B C49B -175.9(11) . . . . ?
C14A C13A C12A C11A -179.9(9) . . . . ?
C14A C13A C12A C39A -1.8(12) . . . . ?
C2A C27A C32A C31A 175.0(10) . . . . ?
C2A C27A C28A C29A -175.9(11) . . . . ?
C2A C1A C21A C26A -85.6(9) . . . . ?
C2A C1A C20A C19A 173.7(10) . . . . ?
C77A C78A C79A C80A -0.1(12) . . . . ?
C13A C12A C11A C33A -175.8(12) . . . . ?
C13A C12A C39A C40A 78.0(11) . . . . ?
C13A C12A C39A C44A -98.7(11) . . . . ?
C21A C1A C20A C19A -5.0(9) . . . . ?
C78A C79A C80A C81A 0.4(13) . . . . ?
C58B C59B C54B C55B 1.2(12) . . . . ?
C58B C57B C56B C55B 0.5(16) . . . . ?
C21B C1B C2B C27B -5.3(9) . . . . ?
C21B C22B C23B C24B -2.5(13) . . . . ?
C21B C26B C25B C24B -0.9(15) . . . . ?
C62B C67B C66B C65B 1.8(12) . . . . ?
C62B C63B C64B C65B 2.6(12) . . . . ?
C59B C54B C55B C56B -1.5(13) . . . . ?
C27A C32A C31A C30A 2.8(14) . . . . ?
C27A C28A C29A C30A -0.8(15) . . . . ?
C76A C75A C74A C73A -179.9(12) . . . . ?
C76A C75A C70A C71A -179.7(7) . . . . ?
C52A C51A C46A C45A 4.9(8) . . . . ?
C52A C51A C46A C47A -174.3(8) . . . . ?
C52A C51A C50A C49A 176.8(12) . . . . ?
C74A C75A C70A C71A 0.5(11) . . . . ?
C74A C73A C72A C71A -1.0(13) . . . . ?
C64B C65B C66B C67B 1.5(14) . . . . ?
C75A C70A C71A C72A -1.0(11) . . . . ?
C45A C46A C51A C50A -176.9(8) . . . . ?
C45A C46A C47A C48A 177.3(12) . . . . ?
C46B C51B C50B C49B 1.8(11) . . . . ?
C46B C47B C48B C49B 0.6(12) . . . . ?
C46A C51A C50A C49A -0.9(12) . . . . ?
C46A C47A C48A C49A 0.8(13) . . . . ?
C27B C28B C29B C30B -0.8(11) . . . . ?
C27B C32B C31B C30B -0.2(13) . . . . ?
C28B C29B C30B C31B -0.0(13) . . . . ?
C41B C40B C39B C12B 179.8(9) . . . . ?
C41B C40B C39B C44B -1.9(12) . . . . ?
C41B C42B C43B C44B 0.8(13) . . . . ?
C54B C55B C56B C57B 0.7(14) . . . . ?
C39B C44B C43B C42B -1.9(13) . . . . ?
C68B C67B C66B C65B 179.5(12) . . . . ?
C68A C67A C62A C61A 1.7(11) . . . . ?
C68A C67A C62A C63A -178.1(10) . . . . ?
C68A C67A C66A C65A 178.0(18) . . . . ?
C55A C56A C57A C58A -0.7(17) . . . . ?
C74B C73B C72B C71B 0.1(16) . . . . ?
C11A C33A C34A C35A 179.6(10) . . . . ?
C11A C33A C38A C37A -179.9(10) . . . . ?
C11A C12A C39A C40A -103.5(11) . . . . ?
C11A C12A C39A C44A 79.8(12) . . . . ?
C36A C35A C34A C33A -1.3(15) . . . . ?
C36A C37A C38A C33A 1.9(15) . . . . ?
C35A C34A C33A C38A 1.6(13) . . . . ?
C61A C62A C67A C66A 178.8(11) . . . . ?
C61A C62A C63A C64A -177.9(16) . . . . ?
C51B C50B C49B C48B -1.0(12) . . . . ?
C86B C85B C84B C83B 1.3(16) . . . . ?
C47B C48B C49B C50B -0.1(14) . . . . ?
C82B C83B C84B C85B -1.0(14) . . . . ?
C51A C50A C49A C48A -2.2(13) . . . . ?
C34B C35B C36B C37B 0.7(17) . . . . ?
C67A C62A C63A C64A 1.9(16) . . . . ?
C67A C66A C65A C64A -3.5(19) . . . . ?
C39A C40A C41A C42A 1.3(17) . . . . ?
C39A C44A C43A C42A -3.1(17) . . . . ?
C86A C85A C84A C83A 0.1(17) . . . . ?
C63A C64A C65A C66A 5(2) . . . . ?
C82A C83A C84A C85A 1.4(18) . . . . ?
C43A C42A C41A C40A -1(2) . . . . ?
Cl17 I4A Cl16 C6 -16(2) . 1_556 . . ?
Cl18 I4A Cl16 C6 31.7(8) . 1_556 . . ?
C6 Cl16 I4A I5A -10.5(8) . . 1_556 1_556 ?

loop_
_restr_distance_atom_site_label_1
_restr_distance_atom_site_label_2
_restr_distance_site_symmetry_2
_restr_distance_target
_restr_distance_target_weight_param
_restr_distance_diff
Cl28 Cl29 1 2.9000 0.0200 0.0007
Cl31 Cl32 1 2.9000 0.0200 0.0193
Cl22 Cl23 1 2.9000 0.0200 0.0444
Cl1 Cl2 1 2.9000 0.0200 0.0600
Cl4 Cl5 1 2.9000 0.0200 0.0354
Cl7 Cl8 1 2.9000 0.0200 0.0437
Cl25 Cl26 1 2.9000 0.0200 0.0569
Cl34 Cl35 1 2.9000 0.0200 -0.0124
Cl13 Cl14 1 2.9000 0.0200 0.0963
C10 Cl28 1 1.7800 0.0200 0.0008
C9 Cl25 1 1.7800 0.0200 0.0419
C11 Cl31 1 1.7800 0.0200 0.0181
C2 Cl4 1 1.7800 0.0200 0.0366
C3 Cl7 1 1.7800 0.0200 0.0166
C12 Cl34 1 1.7800 0.0200 0.0312
C8 Cl22 1 1.7800 0.0200 0.0309
C1 Cl1 1 1.7800 0.0200 0.0125
C5 Cl13 1 1.7800 0.0200 0.0394
Cl10 Cl11 1 2.9000 0.0200 -0.0290
C4 Cl10 1 1.7800 0.0200 0.0104
Cl40 Cl41 1 2.9000 0.0200 -0.0461
C14 Cl40 1 1.7800 0.0200 0.0004
Cl19 Cl20 1 2.9000 0.0200 0.0004
C7 Cl19 1 1.7800 0.0200 -0.0176
C6 Cl16 1 1.7800 0.0200 0.0081
Cl16 Cl17 1 2.9000 0.0200 0.0096
Cl37 Cl38 1 2.9000 0.0200 0.0668
C13 Cl37 1 1.7800 0.0200 0.0190
C15 Cl 1 1.7800 0.0200 -0.0057

loop_
_restr_equal_distance_atom_site_label_1
_restr_equal_distance_atom_site_label_2
_restr_equal_distance_site_symmetry_2
_restr_equal_distance_class_id
Cl29 Cl30 1 20
Cl6 Cl4 1 4
Cl30 Cl28 1 20
Cl28 Cl29 1 20
Cl3 Cl1 1 2
Cl33 Cl31 1 22
Cl31 Cl32 1 22
Cl22 Cl23 1 16
Cl5 Cl6 1 4
Cl23 Cl24 1 16
Cl1 Cl2 1 2
Cl4 Cl5 1 4
Cl27 Cl25 1 18
Cl32 Cl33 1 22
Cl36 Cl34 1 24
Cl2 Cl3 1 2
Cl24 Cl22 1 16
Cl7 Cl8 1 6
Cl25 Cl26 1 18
Cl26 Cl27 1 18
Cl35 Cl36 1 24
Cl34 Cl35 1 24
Cl13 Cl14 1 10
Cl9 Cl7 1 6
Cl8 Cl9 1 6
Cl14 Cl15 1 10
Cl15 Cl13 1 10
C10 Cl29 1 19
C10 Cl30 1 19
C10 Cl28 1 19
C9 Cl27 1 17
C9 Cl25 1 17
C9 Cl26 1 17
C11 Cl33 1 21
C11 Cl31 1 21
C11 Cl32 1 21
C2 Cl6 1 3
C2 Cl5 1 3
C2 Cl4 1 3
C3 Cl7 1 5
C3 Cl9 1 5
C3 Cl8 1 5
C12 Cl36 1 23
C12 Cl35 1 23
C12 Cl34 1 23
C8 Cl22 1 15
C8 Cl23 1 15
C8 Cl24 1 15
C1 Cl3 1 1
C1 Cl1 1 1
C1 Cl2 1 1
C5 Cl13 1 9
C5 Cl14 1 9
C5 Cl15 1 9
Cl12 Cl10 1 8
Cl10 Cl11 1 8
Cl11 Cl12 1 8
C4 Cl12 1 7
C4 Cl10 1 7
C4 Cl11 1 7
Cl40 Cl41 1 28
C14 Cl40 1 27
C14 Cl41 1 27
C14 Cl42 1 27
Cl41 Cl42 1 28
Cl42 Cl40 1 28
Cl20 Cl21 1 14
Cl19 Cl20 1 14
C7 Cl20 1 13
C7 Cl19 1 13
C7 Cl21 1 13
Cl21 Cl19 1 14
Cl17 Cl18 1 12
Cl18 Cl16 1 12
C6 Cl17 1 11
C6 Cl18 1 11
C6 Cl16 1 11
Cl16 Cl17 1 12
Cl37 Cl38 1 26
C13 Cl37 1 25
C13 Cl38 1 25
C13 Cl39 1 25
Cl38 Cl39 1 26
Cl39 Cl37 1 26
C15 Cl 1 29
C15 Cl1A 1 29
C15 Cl1B 1 29

loop_
_restr_equal_distance_class_class_id
_restr_equal_distance_class_target_weight_param
_restr_equal_distance_class_average
_restr_equal_distance_class_esd
_restr_equal_distance_class_diff_max
1 0.0200 1.7661 0.0160 0.0202
2 0.0200 2.8753 0.0280 0.0353
3 0.0200 1.7489 0.0079 0.0111
4 0.0200 2.8787 0.0129 0.0172
5 0.0200 1.7544 0.0088 0.0119
6 0.0200 2.8709 0.0105 0.0146
7 0.0200 1.7421 0.0227 0.0281
8 0.0200 3.0122 0.0666 0.0832
9 0.0200 1.7299 0.0078 0.0108
10 0.0200 2.7867 0.0287 0.0404
11 0.0200 1.7374 0.0258 0.0344
12 0.0200 2.8775 0.0197 0.0279
13 0.0200 1.7407 0.0404 0.0569
14 0.0200 2.8767 0.0242 0.0335
15 0.0200 1.7519 0.0078 0.0107
16 0.0200 2.8534 0.0202 0.0258
17 0.0200 1.7228 0.0109 0.0153
18 0.0200 2.8290 0.0163 0.0228
19 0.0200 1.7624 0.0119 0.0167
20 0.0200 2.8948 0.0059 0.0083
21 0.0200 1.7449 0.0154 0.0203
22 0.0200 2.8630 0.0145 0.0177
23 0.0200 1.7648 0.0188 0.0265
24 0.0200 2.8690 0.0466 0.0647
25 0.0200 1.7581 0.0087 0.0118
26 0.0200 2.8821 0.0374 0.0489
27 0.0200 1.7782 0.0078 0.0102
28 0.0200 2.9343 0.0230 0.0321
29 0.0200 1.7645 0.0157 0.0212

loop_
_restr_U_iso_atom_site_label
_restr_U_iso_weight_param
Cl29 0.2000
Cl6 0.2000
Cl30 0.2000
Cl28 0.2000
Cl3 0.2000
Cl33 0.2000
Cl31 0.2000
Cl22 0.2000
Cl5 0.2000
Cl23 0.2000
Cl1 0.2000
Cl4 0.2000
Cl27 0.2000
Cl32 0.2000
Cl36 0.2000
Cl2 0.2000
Cl24 0.2000
Cl7 0.2000
Cl25 0.2000
Cl26 0.2000
Cl35 0.2000
Cl34 0.2000
Cl13 0.2000
Cl9 0.2000
Cl8 0.2000
Cl14 0.2000
Cl15 0.2000
C10 0.1000
C9 0.1000
C11 0.1000
C2 0.1000
C3 0.1000
C12 0.1000
C8 0.1000
C1 0.1000
C5 0.1000
Cl12 0.2000
Cl10 0.2000
Cl11 0.2000
C4 0.1000
Cl40 0.2000
C14 0.1000
Cl41 0.2000
Cl42 0.2000
Cl20 0.2000
Cl19 0.2000
C7 0.1000
Cl21 0.2000
Cl17 0.2000
Cl18 0.2000
C6 0.1000
Cl16 0.2000
I6A 0.2000
I5A 0.1000
I4A 0.2000
Cl37 0.2000
C13 0.1000
Cl38 0.2000
Cl39 0.2000
C15 0.1000
Cl 0.1000
Cl1A 0.2000
Cl1B 0.1000
C17 0.1000
Cl9A 0.2000
Cl8A 0.2000
Cl7A 0.2000

loop_
_restr_U_similar_atom_site_label_1
_restr_U_similar_atom_site_label_2
_restr_U_similar_weight_param
Cl29 C10 0.0800
Cl6 C2 0.0800
Cl30 C10 0.0800
Cl28 C10 0.0800
Cl3 C1 0.0800
Cl33 C11 0.0800
Cl31 C11 0.0800
Cl22 C8 0.0800
Cl5 C2 0.0800
Cl23 C8 0.0800
Cl1 C1 0.0800
Cl4 C2 0.0800
Cl27 C9 0.0800
Cl32 C11 0.0800
Cl36 C12 0.0800
Cl2 C1 0.0800
Cl24 C8 0.0800
Cl7 C3 0.0800
Cl25 C9 0.0800
Cl26 C9 0.0800
Cl35 C12 0.0800
Cl34 C12 0.0800
Cl13 C5 0.0800
Cl9 C3 0.0800
Cl8 C3 0.0800
Cl14 C5 0.0800
Cl15 C5 0.0800
Cl12 C4 0.0800
Cl10 C4 0.0800
Cl11 C4 0.0800
Cl40 C14 0.0800
C14 Cl41 0.0800
C14 Cl42 0.0800
Cl20 C7 0.0800
Cl19 C7 0.0800
C7 Cl21 0.0800
Cl17 C6 0.0800
Cl18 C6 0.0800
C6 Cl16 0.0800
I6A I5A 0.0800
I5A I4A 0.0800
Cl37 C13 0.0800
C13 Cl38 0.0800
C13 Cl39 0.0800
C15 Cl 0.0400
C15 Cl1A 0.0800
C15 Cl1B 0.0400
Cl Cl1B 0.0400
C17 Cl9A 0.0800
C17 Cl8A 0.0800
C17 Cl7A 0.0800
